data_7134108
loop_
_publ_author_name
'Fukushi, Chinari'
'Komuro, Takashi'
'Hashimoto, Hisako'

_publ_section_title
;
 Dinuclear iridium complexes ligated by lithium-ion endohedral fullerene
 Li<sup>+</sup>@C<sub>60</sub>.
;
_journal_name_full 'Chemical communications (Cambridge, England)'
_journal_paper_doi 10.1039/d4cc05485g
_journal_year 2025
_chemical_formula_moiety 'C76 H24 Cl2 Ir2 Li, C2 F6 N O4 S2, C2 H2 Cl4'
_chemical_formula_sum 'C80 H26 Cl6 F6 Ir2 Li N O4 S2'
_chemical_formula_weight 1847.18
_space_group_crystal_system triclinic
_space_group_IT_number 2
_space_group_name_Hall '-P 1'
_space_group_name_H-M_alt 'P -1'
_atom_sites_solution_hydrogens geom
_atom_sites_solution_primary dual
_atom_sites_solution_secondary difmap
_audit_creation_method SHELXL-2018/3
_audit_update_record
;
2024-10-10 deposited with the CCDC.	2024-11-29 downloaded from the CCDC.
;
_cell_angle_alpha 115.334(3)
_cell_angle_beta 98.0777(16)
_cell_angle_gamma 92.7062(16)
_cell_formula_units_Z 2
_cell_length_a 13.6564(2)
_cell_length_b 14.5752(4)
_cell_length_c 15.8044(4)
_cell_measurement_reflns_used 28925
_cell_measurement_temperature 150(2)
_cell_measurement_theta_max 30.7370
_cell_measurement_theta_min 1.9870
_cell_volume 2794.71(13)
_computing_cell_refinement
;
'CrysAlisPro 1.171.43.137a (Rigaku OD, 2024)'
;
_computing_data_collection
;
'CrysAlisPro 1.171.42.67a (Rigaku Oxford Diffraction, 2022)'
;
_computing_data_reduction
;
'CrysAlisPro 1.171.43.137a (Rigaku OD, 2024)'
;
_computing_molecular_graphics
;
'Mercury 4.3.1', 'Yadokari-XG (Wakita, Nemoto et al., 2009)'
;
_computing_publication_material
;
'Yadokari-XG (Wakita, Nemoto et al., 2009)', 'Olex2 1.5 (Dolomanov et al., 2009)'
;
_computing_structure_refinement 'SHELXL-2018/3 (Sheldrick, 2018)'
_computing_structure_solution 'SHELXT-2018/2 (Sheldrick, 2018)'
_diffrn_ambient_temperature 150(2)
_diffrn_detector 'Hybrid Pixel Array Detector'
_diffrn_detector_area_resol_mean 10.0000
_diffrn_measured_fraction_theta_full 0.994
_diffrn_measured_fraction_theta_max 0.989
_diffrn_measurement_device 'two-circle diffractometer'
_diffrn_measurement_device_type 'XtaLAB Mini II'
_diffrn_measurement_method '\w scans'
_diffrn_radiation_monochromator graphite
_diffrn_radiation_type MoK\a
_diffrn_radiation_wavelength 0.71073
_diffrn_reflns_av_R_equivalents 0.0245
_diffrn_reflns_av_unetI/netI 0.0249
_diffrn_reflns_Laue_measured_fraction_full 0.994
_diffrn_reflns_Laue_measured_fraction_max 0.989
_diffrn_reflns_limit_h_max 17
_diffrn_reflns_limit_h_min -17
_diffrn_reflns_limit_k_max 18
_diffrn_reflns_limit_k_min -18
_diffrn_reflns_limit_l_max 20
_diffrn_reflns_limit_l_min -20
_diffrn_reflns_number 50708
_diffrn_reflns_point_group_measured_fraction_full 0.994
_diffrn_reflns_point_group_measured_fraction_max 0.989
_diffrn_reflns_theta_full 25.242
_diffrn_reflns_theta_max 27.483
_diffrn_reflns_theta_min 2.040
_diffrn_source 'fine-focus sealed X-ray tube'
_diffrn_source_type 'Rigaku (Mo) X-ray Source'
_exptl_absorpt_coefficient_mu 5.205
_exptl_absorpt_correction_T_max 1.00000
_exptl_absorpt_correction_T_min 0.57276
_exptl_absorpt_correction_type multi-scan
_exptl_absorpt_process_details
;
CrysAlisPro 1.171.43.137a (Rigaku Oxford Diffraction, 2024)
Empirical absorption correction using spherical harmonics,
implemented in SCALE3 ABSPACK scaling algorithm.
;
_exptl_crystal_colour black
_exptl_crystal_density_diffrn 2.195
_exptl_crystal_description prism
_exptl_crystal_F_000 1780
_exptl_crystal_recrystallization_method 'Re-crystallisation from solvent: 1,1,2,2-tetrachloroethane/diethyl ether'
_exptl_crystal_size_max 0.250
_exptl_crystal_size_mid 0.130
_exptl_crystal_size_min 0.100
_refine_diff_density_max 3.163
_refine_diff_density_min -2.026
_refine_diff_density_rms 0.168
_refine_ls_extinction_method none
_refine_ls_goodness_of_fit_ref 1.034
_refine_ls_hydrogen_treatment constr
_refine_ls_matrix_type full
_refine_ls_number_parameters 1036
_refine_ls_number_reflns 12686
_refine_ls_number_restraints 182
_refine_ls_restrained_S_all 1.058
_refine_ls_R_factor_all 0.0438
_refine_ls_R_factor_gt 0.0362
_refine_ls_shift/su_max 0.001
_refine_ls_shift/su_mean 0.000
_refine_ls_structure_factor_coef Fsqd
_refine_ls_weighting_details 'w=1/[\s^2^(Fo^2^)+(0.0460P)^2^+20.6009P] where P=(Fo^2^+2Fc^2^)/3'
_refine_ls_weighting_scheme calc
_refine_ls_wR_factor_gt 0.0909
_refine_ls_wR_factor_ref 0.0947
_reflns_Friedel_coverage 0.000
_reflns_number_gt 10959
_reflns_number_total 12686
_reflns_threshold_expression 'I > 2\s(I)'
_cod_data_source_file d4cc05485g2.cif
_cod_data_source_block IrCl_complex_1
_cod_database_code 7134108
_shelx_shelxl_version_number 2018/3
_shelx_space_group_comment
;
The symmetry employed for this shelxl refinement is uniquely defined
by the following loop, which should always be used as a source of
symmetry information in preference to the above space-group names.
They are only intended as comments.
;
_shelx_estimated_absorpt_t_min 0.356
_shelx_estimated_absorpt_t_max 0.624
_oxdiff_exptl_absorpt_empirical_full_min 0.814
_oxdiff_exptl_absorpt_empirical_full_max 1.626
_oxdiff_exptl_absorpt_empirical_details
;
Empirical correction (ABSPACK) includes:
- Absorption correction using spherical harmonics
- Frame scaling
;

loop_
_space_group_symop_operation_xyz
'x, y, z'
'-x, -y, -z'

loop_
_atom_site_label
_atom_site_type_symbol
_atom_site_fract_x
_atom_site_fract_y
_atom_site_fract_z
_atom_site_U_iso_or_equiv
_atom_site_adp_type
_atom_site_occupancy
_atom_site_site_symmetry_order
_atom_site_calc_flag
_atom_site_refinement_flags_posn
_atom_site_refinement_flags_adp
_atom_site_refinement_flags_occupancy
_atom_site_disorder_assembly
_atom_site_disorder_group
Ir1 Ir 0.38375(2) 0.29690(2) 0.65583(2) 0.01542(6) Uani 1 1 d . . . . .
Ir2 Ir 0.42455(2) 0.55261(2) 0.81580(2) 0.01468(6) Uani 1 1 d . . . . .
Cl1 Cl 0.39781(9) 0.39372(9) 0.82490(9) 0.0192(2) Uani 1 1 d . . . . .
Cl2 Cl 0.29471(9) 0.44968(9) 0.66684(9) 0.0197(2) Uani 1 1 d . . . . .
C1 C 0.5450(4) 0.3048(4) 0.6843(3) 0.0152(9) Uani 1 1 d . . . . .
C2 C 0.5146(3) 0.3836(4) 0.6521(3) 0.0134(9) Uani 1 1 d . . . . .
C3 C 0.5327(3) 0.4966(4) 0.7229(3) 0.0143(9) Uani 1 1 d . . . . .
C4 C 0.5805(4) 0.5283(4) 0.8246(3) 0.0156(9) Uani 1 1 d . . . . .
C5 C 0.6183(4) 0.4458(4) 0.8477(3) 0.0158(9) Uani 1 1 d . . . . .
C6 C 0.6016(4) 0.3430(4) 0.7833(3) 0.0157(9) Uani 1 1 d . . . . .
Li1A Li 0.687(3) 0.456(5) 0.724(4) 0.040(9) Uani 0.55(14) 1 d . U P A 1
Li1B Li 0.679(3) 0.418(7) 0.697(5) 0.044(11) Uani 0.45(14) 1 d . U P A 2
C7 C 0.2545(4) 0.2099(4) 0.6591(4) 0.0236(11) Uani 1 1 d . . . . .
H1 H 0.222508 0.245927 0.715889 0.028 Uiso 1 1 calc R U . . .
C8 C 0.3415(4) 0.1670(4) 0.6783(4) 0.0239(11) Uani 1 1 d . . . . .
H2 H 0.358908 0.178958 0.746072 0.029 Uiso 1 1 calc R U . . .
C9 C 0.3148(4) 0.2332(4) 0.5076(4) 0.0213(11) Uani 1 1 d . . . . .
H3 H 0.331258 0.276008 0.475023 0.026 Uiso 1 1 calc R U . . .
C10 C 0.3887(4) 0.1730(4) 0.5159(4) 0.0211(11) Uani 1 1 d . . . . .
H4 H 0.448546 0.181877 0.489096 0.025 Uiso 1 1 calc R U . . .
C11 C 0.3170(4) 0.6061(4) 0.9073(4) 0.0231(11) Uani 1 1 d . . . . .
H5 H 0.271447 0.550200 0.907053 0.028 Uiso 1 1 calc R U . . .
C12 C 0.4133(4) 0.6233(4) 0.9636(4) 0.0230(11) Uani 1 1 d . . . . .
H6 H 0.422102 0.576385 0.994602 0.028 Uiso 1 1 calc R U . . .
C13 C 0.3850(4) 0.6793(4) 0.7866(4) 0.0211(11) Uani 1 1 d . . . . .
H7 H 0.393643 0.671132 0.721994 0.025 Uiso 1 1 calc R U . . .
C14 C 0.4727(4) 0.7122(4) 0.8533(4) 0.0191(10) Uani 1 1 d . . . . .
H8 H 0.532651 0.721336 0.826582 0.023 Uiso 1 1 calc R U . . .
C15 C 0.1811(4) 0.1601(5) 0.5650(4) 0.0274(12) Uani 1 1 d . . . . .
H9 H 0.112533 0.171171 0.577288 0.033 Uiso 1 1 calc R U . . .
H10 H 0.184694 0.085450 0.534873 0.033 Uiso 1 1 calc R U . . .
C16 C 0.2044(4) 0.2047(5) 0.4971(4) 0.0274(12) Uani 1 1 d . . . . .
H11 H 0.178341 0.153919 0.430749 0.033 Uiso 1 1 calc R U . . .
H12 H 0.169919 0.266266 0.509705 0.033 Uiso 1 1 calc R U . . .
C17 C 0.3751(5) 0.0709(4) 0.6092(5) 0.0299(13) Uani 1 1 d . . . . .
H13 H 0.332881 0.010946 0.604061 0.036 Uiso 1 1 calc R U . . .
H14 H 0.444649 0.066509 0.633672 0.036 Uiso 1 1 calc R U . . .
C18 C 0.3691(4) 0.0674(4) 0.5116(4) 0.0259(12) Uani 1 1 d . . . . .
H15 H 0.302059 0.035372 0.473803 0.031 Uiso 1 1 calc R U . . .
H16 H 0.418476 0.024149 0.478761 0.031 Uiso 1 1 calc R U . . .
C19 C 0.2641(4) 0.6912(4) 0.8978(4) 0.0273(12) Uani 1 1 d . . . . .
H17 H 0.287968 0.756248 0.955230 0.033 Uiso 1 1 calc R U . . .
H18 H 0.191670 0.676081 0.893552 0.033 Uiso 1 1 calc R U . . .
C20 C 0.2826(4) 0.7033(4) 0.8094(4) 0.0270(12) Uani 1 1 d . . . . .
H19 H 0.231654 0.657150 0.754284 0.032 Uiso 1 1 calc R U . . .
H20 H 0.275027 0.774352 0.819860 0.032 Uiso 1 1 calc R U . . .
C21 C 0.4753(5) 0.7253(5) 1.0189(4) 0.0281(12) Uani 1 1 d . . . . .
H21 H 0.543392 0.715093 1.041486 0.034 Uiso 1 1 calc R U . . .
H22 H 0.446097 0.766465 1.075407 0.034 Uiso 1 1 calc R U . . .
C22 C 0.4810(4) 0.7840(4) 0.9583(4) 0.0237(11) Uani 1 1 d . . . . .
H23 H 0.426506 0.827829 0.966703 0.028 Uiso 1 1 calc R U . . .
H24 H 0.545037 0.828983 0.980945 0.028 Uiso 1 1 calc R U . . .
C23 C 0.6041(4) 0.2261(4) 0.6261(4) 0.0178(10) Uani 1 1 d . . . . .
C24 C 0.6245(4) 0.2186(4) 0.5407(4) 0.0184(10) Uani 1 1 d . . . . .
C25 C 0.5970(4) 0.2965(4) 0.5094(3) 0.0173(10) Uani 1 1 d . . . . .
C26 C 0.5500(3) 0.3773(4) 0.5658(3) 0.0148(9) Uani 1 1 d . . . . .
C27 C 0.5812(4) 0.4782(4) 0.5775(3) 0.0154(9) Uani 1 1 d . . . . .
C28 C 0.5772(4) 0.5502(4) 0.6736(4) 0.0156(9) Uani 1 1 d . . . . .
C29 C 0.6507(4) 0.6335(4) 0.7199(4) 0.0164(10) Uani 1 1 d . . . . .
C30 C 0.6964(4) 0.6646(4) 0.8196(4) 0.0172(10) Uani 1 1 d . . . . .
C31 C 0.6652(4) 0.6105(4) 0.8667(3) 0.0162(9) Uani 1 1 d . . . . .
C32 C 0.7400(4) 0.5870(4) 0.9263(3) 0.0176(10) Uani 1 1 d . . . . .
C33 C 0.7106(4) 0.4852(4) 0.9142(3) 0.0186(10) Uani 1 1 d . . . . .
C34 C 0.7824(4) 0.4208(4) 0.9162(4) 0.0195(10) Uani 1 1 d . . . . .
C35 C 0.7656(4) 0.3153(4) 0.8509(4) 0.0187(10) Uani 1 1 d . . . . .
C36 C 0.6772(4) 0.2778(4) 0.7847(4) 0.0182(10) Uani 1 1 d . . . . .
C37 C 0.6791(4) 0.2061(4) 0.6879(4) 0.0184(10) Uani 1 1 d . . . . .
C38 C 0.7692(4) 0.1747(4) 0.6597(4) 0.0197(10) Uani 1 1 d . . . . .
C39 C 0.7889(4) 0.1651(4) 0.5695(4) 0.0204(11) Uani 1 1 d . . . . .
C40 C 0.7184(4) 0.1881(4) 0.5115(4) 0.0197(10) Uani 1 1 d . . . . .
C41 C 0.7484(4) 0.2448(4) 0.4619(3) 0.0199(10) Uani 1 1 d . . . . .
C42 C 0.6737(4) 0.3123(4) 0.4610(3) 0.0188(10) Uani 1 1 d . . . . .
C43 C 0.7018(4) 0.4091(4) 0.4705(3) 0.0183(10) Uani 1 1 d . . . . .
C44 C 0.6551(4) 0.4941(4) 0.5300(4) 0.0172(10) Uani 1 1 d . . . . .
C45 C 0.7298(4) 0.5819(4) 0.5790(4) 0.0183(10) Uani 1 1 d . . . . .
C46 C 0.7275(4) 0.6496(4) 0.6722(4) 0.0175(10) Uani 1 1 d . . . . .
C47 C 0.8197(4) 0.6909(4) 0.7411(4) 0.0187(10) Uani 1 1 d . . . . .
C48 C 0.7999(4) 0.6992(4) 0.8315(4) 0.0181(10) Uani 1 1 d . . . . .
C49 C 0.8710(4) 0.6784(4) 0.8909(4) 0.0200(10) Uani 1 1 d . . . . .
C50 C 0.8405(4) 0.6207(4) 0.9384(3) 0.0193(10) Uani 1 1 d . . . . .
C51 C 0.9149(4) 0.5535(4) 0.9400(4) 0.0212(11) Uani 1 1 d . . . . .
C52 C 0.8862(4) 0.4563(4) 0.9291(4) 0.0198(10) Uani 1 1 d . . . . .
C53 C 0.9338(4) 0.3707(4) 0.8701(4) 0.0213(11) Uani 1 1 d . . . . .
C54 C 0.8593(4) 0.2828(4) 0.8214(4) 0.0207(11) Uani 1 1 d . . . . .
C55 C 0.8605(4) 0.2144(4) 0.7280(4) 0.0219(11) Uani 1 1 d . . . . .
C56 C 0.9374(4) 0.2302(4) 0.6799(4) 0.0213(11) Uani 1 1 d . . . . .
C57 C 0.8931(4) 0.2002(4) 0.5819(4) 0.0205(10) Uani 1 1 d . . . . .
C58 C 0.9221(4) 0.2560(4) 0.5345(4) 0.0213(11) Uani 1 1 d . . . . .
C59 C 0.8483(4) 0.2782(4) 0.4735(4) 0.0203(10) Uani 1 1 d . . . . .
C60 C 0.8777(4) 0.3796(4) 0.4842(4) 0.0201(10) Uani 1 1 d . . . . .
C61 C 0.8062(4) 0.4438(4) 0.4825(4) 0.0205(11) Uani 1 1 d . . . . .
C62 C 0.8230(4) 0.5510(4) 0.5496(4) 0.0197(10) Uani 1 1 d . . . . .
C63 C 0.9112(4) 0.5895(4) 0.6155(4) 0.0216(11) Uani 1 1 d . . . . .
C64 C 0.9097(4) 0.6607(4) 0.7131(4) 0.0204(10) Uani 1 1 d . . . . .
C65 C 0.9834(4) 0.6390(4) 0.7746(4) 0.0223(11) Uani 1 1 d . . . . .
C66 C 0.9650(4) 0.6473(4) 0.8619(4) 0.0199(10) Uani 1 1 d . . . . .
C67 C 0.9917(4) 0.5703(4) 0.8918(4) 0.0205(11) Uani 1 1 d . . . . .
C68 C 1.0374(4) 0.4884(4) 0.8353(4) 0.0207(10) Uani 1 1 d . . . . .
C69 C 1.0078(4) 0.3864(4) 0.8237(4) 0.0207(11) Uani 1 1 d . . . . .
C70 C 1.0098(4) 0.3148(4) 0.7268(4) 0.0218(11) Uani 1 1 d . . . . .
C71 C 1.0399(4) 0.3723(4) 0.6779(4) 0.0204(11) Uani 1 1 d . . . . .
C72 C 0.9971(4) 0.3436(4) 0.5836(4) 0.0207(11) Uani 1 1 d . . . . .
C73 C 0.9696(4) 0.4201(4) 0.5529(4) 0.0203(10) Uani 1 1 d . . . . .
C74 C 0.9861(4) 0.5226(4) 0.6171(4) 0.0200(10) Uani 1 1 d . . . . .
C75 C 1.0306(4) 0.5533(4) 0.7147(4) 0.0203(10) Uani 1 1 d . . . . .
C76 C 1.0572(4) 0.4796(4) 0.7449(4) 0.0204(10) Uani 1 1 d . . . . .
N1A N 0.6622(8) 0.9111(9) 0.8257(9) 0.153(8) Uani 0.522(5) 1 d D U P B 1
N1B N 0.7442(10) 0.9395(11) 0.8364(7) 0.153(8) Uani 0.478(5) 1 d D U P B 2
S1A S 0.5847(5) 0.9098(8) 0.7407(5) 0.109(3) Uani 0.522(5) 1 d D U P B 1
S1B S 0.6736(8) 0.9868(4) 0.7819(4) 0.126(4) Uani 0.478(5) 1 d D U P B 2
S2A S 0.7204(6) 1.0073(7) 0.9096(7) 0.222(8) Uani 0.522(5) 1 d D U P B 1
S2B S 0.7599(6) 0.9890(3) 0.9486(3) 0.079(2) Uani 0.478(5) 1 d D U P B 2
O1A O 0.541(2) 0.8046(13) 0.6746(18) 0.200(7) Uani 0.522(5) 1 d D U P B 1
O1B O 0.7143(14) 0.9585(11) 0.6968(9) 0.090(3) Uani 0.478(5) 1 d D . P B 2
O2A O 0.606(2) 0.9956(18) 0.723(2) 0.200(7) Uani 0.522(5) 1 d D U P B 1
O2B O 0.6706(17) 1.0935(7) 0.8370(10) 0.090(3) Uani 0.478(5) 1 d D . P B 2
O3A O 0.6968(13) 1.0939(11) 0.891(2) 0.200(7) Uani 0.522(5) 1 d D U P B 1
O3B O 0.7099(15) 1.0563(11) 1.0153(10) 0.090(3) Uani 0.478(5) 1 d D . P B 2
O4A O 0.7280(15) 1.028(2) 1.0050(8) 0.200(7) Uani 0.522(5) 1 d D U P B 1
O4B O 0.8004(15) 0.9146(10) 0.9761(10) 0.090(3) Uani 0.478(5) 1 d D . P B 2
C77A C 0.4753(6) 0.9536(7) 0.7926(7) 0.063(3) Uani 0.522(5) 1 d D . P B 1
C77B C 0.5579(9) 0.9006(8) 0.7406(10) 0.063(3) Uani 0.478(5) 1 d D . P B 2
C78A C 0.8476(7) 1.0059(8) 0.8952(10) 0.063(3) Uani 0.522(5) 1 d D . P B 1
C78B C 0.8760(8) 1.0759(8) 0.9825(9) 0.063(3) Uani 0.478(5) 1 d D . P B 2
F1A F 0.4631(9) 1.0500(5) 0.8238(5) 0.067(3) Uani 0.522(5) 1 d D . P B 1
F1B F 0.5065(17) 0.9345(11) 0.6858(9) 0.147(6) Uani 0.478(5) 1 d D . P B 2
F2A F 0.4699(10) 0.9275(8) 0.8621(8) 0.092(4) Uani 0.522(5) 1 d D . P B 1
F2B F 0.5167(16) 0.9207(11) 0.8173(9) 0.147(6) Uani 0.478(5) 1 d D . P B 2
F3A F 0.4016(9) 0.9010(8) 0.7211(8) 0.109(5) Uani 0.522(5) 1 d D . P B 1
F3B F 0.5676(19) 0.8051(10) 0.6979(10) 0.147(6) Uani 0.478(5) 1 d D . P B 2
F4A F 0.8975(15) 1.0955(10) 0.9390(15) 0.176(6) Uani 0.522(5) 1 d D . P B 1
F4B F 0.8626(10) 1.1423(13) 0.9487(10) 0.112(6) Uani 0.478(5) 1 d D . P B 2
F5A F 0.8843(13) 0.9400(13) 0.9223(15) 0.176(6) Uani 0.522(5) 1 d D . P B 1
F5B F 0.9108(13) 1.1238(12) 1.0744(8) 0.134(7) Uani 0.478(5) 1 d D . P B 2
F6A F 0.8394(13) 0.9700(13) 0.8026(11) 0.176(6) Uani 0.522(5) 1 d D . P B 1
F6B F 0.9449(14) 1.0186(17) 0.9420(11) 0.186(13) Uani 0.478(5) 1 d D . P B 2
Cl3A Cl 0.1187(5) 1.1757(3) 0.8433(3) 0.0698(16) Uani 0.544(6) 1 d D . P C 1
Cl3B Cl 0.0493(7) 1.1384(8) 0.8546(6) 0.111(3) Uani 0.456(6) 1 d D . P C 2
Cl4A Cl 0.2338(6) 0.9968(5) 0.7684(5) 0.116(3) Uani 0.544(6) 1 d D . P C 1
Cl4B Cl 0.2440(8) 1.1652(5) 0.8850(5) 0.118(4) Uani 0.456(6) 1 d D . P C 2
Cl5A Cl 0.0149(6) 0.8583(3) 0.7098(4) 0.080(2) Uani 0.544(6) 1 d D . P C 1
Cl5B Cl 0.0738(5) 0.8702(6) 0.7591(6) 0.084(2) Uani 0.456(6) 1 d D . P C 2
Cl6A Cl 0.0278(5) 1.0006(3) 0.6288(3) 0.0679(15) Uani 0.544(6) 1 d D . P C 1
Cl6B Cl 0.1246(11) 0.9987(5) 0.6706(5) 0.144(6) Uani 0.456(6) 1 d D U P C 2
C79A C 0.1187(9) 1.0408(8) 0.8046(11) 0.071(5) Uani 0.544(6) 1 d D U P C 1
H25 H 0.113543 1.028507 0.861539 0.085 Uiso 0.544(6) 1 calc R U P C 1
C79B C 0.1495(9) 1.0651(11) 0.8614(19) 0.118(12) Uani 0.456(6) 1 d D U P C 2
H26 H 0.151573 1.048020 0.916524 0.142 Uiso 0.456(6) 1 calc R U P C 2
C80A C 0.0232(12) 0.9903(7) 0.7356(7) 0.059(4) Uani 0.544(6) 1 d D U P C 1
H27 H -0.035112 1.021452 0.763794 0.071 Uiso 0.544(6) 1 calc R U P C 1
C80B C 0.1612(16) 0.9730(14) 0.7717(13) 0.123(11) Uani 0.456(6) 1 d D U P C 2
H28 H 0.230867 0.954889 0.775159 0.148 Uiso 0.456(6) 1 calc R U P C 2

loop_
_atom_site_aniso_label
_atom_site_aniso_U_11
_atom_site_aniso_U_22
_atom_site_aniso_U_33
_atom_site_aniso_U_23
_atom_site_aniso_U_13
_atom_site_aniso_U_12
Ir1 0.01225(9) 0.01450(10) 0.02095(10) 0.00870(8) 0.00444(7) 0.00130(7)
Ir2 0.01384(10) 0.01602(10) 0.01606(10) 0.00748(8) 0.00631(7) 0.00389(7)
Cl1 0.0188(6) 0.0206(6) 0.0226(6) 0.0122(5) 0.0088(5) 0.0032(5)
Cl2 0.0159(5) 0.0203(6) 0.0238(6) 0.0101(5) 0.0039(5) 0.0046(4)
C1 0.014(2) 0.015(2) 0.018(2) 0.0088(19) 0.0037(18) 0.0005(18)
C2 0.012(2) 0.013(2) 0.017(2) 0.0080(19) 0.0045(17) 0.0035(17)
C3 0.013(2) 0.016(2) 0.015(2) 0.0078(19) 0.0039(18) 0.0015(18)
C4 0.016(2) 0.018(2) 0.014(2) 0.0073(19) 0.0066(18) 0.0036(19)
C5 0.016(2) 0.022(2) 0.015(2) 0.012(2) 0.0077(18) 0.0030(19)
C6 0.013(2) 0.021(2) 0.018(2) 0.012(2) 0.0065(18) 0.0003(18)
Li1A 0.031(13) 0.06(2) 0.039(16) 0.022(14) 0.017(11) 0.030(13)
Li1B 0.032(13) 0.06(2) 0.040(18) 0.024(16) 0.011(13) 0.001(15)
C7 0.020(3) 0.022(3) 0.033(3) 0.015(2) 0.010(2) -0.001(2)
C8 0.024(3) 0.020(3) 0.033(3) 0.016(2) 0.005(2) -0.001(2)
C9 0.019(3) 0.021(3) 0.022(3) 0.008(2) 0.004(2) 0.001(2)
C10 0.018(2) 0.022(3) 0.020(2) 0.007(2) 0.002(2) -0.001(2)
C11 0.019(3) 0.028(3) 0.023(3) 0.009(2) 0.014(2) 0.003(2)
C12 0.028(3) 0.027(3) 0.018(2) 0.010(2) 0.012(2) 0.006(2)
C13 0.028(3) 0.014(2) 0.024(3) 0.009(2) 0.008(2) 0.008(2)
C14 0.019(2) 0.018(2) 0.025(3) 0.012(2) 0.010(2) 0.0048(19)
C15 0.016(3) 0.025(3) 0.038(3) 0.012(3) 0.004(2) -0.001(2)
C16 0.017(3) 0.026(3) 0.035(3) 0.011(3) -0.001(2) 0.002(2)
C17 0.034(3) 0.016(3) 0.040(3) 0.012(2) 0.003(3) 0.003(2)
C18 0.022(3) 0.016(2) 0.037(3) 0.009(2) 0.007(2) 0.005(2)
C19 0.019(3) 0.026(3) 0.031(3) 0.006(2) 0.008(2) 0.008(2)
C20 0.023(3) 0.024(3) 0.035(3) 0.012(2) 0.007(2) 0.009(2)
C21 0.030(3) 0.029(3) 0.020(3) 0.005(2) 0.008(2) 0.003(2)
C22 0.023(3) 0.021(3) 0.024(3) 0.005(2) 0.007(2) 0.004(2)
C23 0.015(2) 0.012(2) 0.025(3) 0.008(2) 0.0021(19) 0.0005(18)
C24 0.016(2) 0.013(2) 0.020(2) 0.0029(19) 0.0008(19) -0.0010(18)
C25 0.011(2) 0.021(2) 0.014(2) 0.0033(19) -0.0009(18) -0.0010(18)
C26 0.010(2) 0.021(2) 0.012(2) 0.0067(19) 0.0007(17) 0.0013(18)
C27 0.015(2) 0.019(2) 0.016(2) 0.011(2) 0.0034(18) 0.0046(18)
C28 0.012(2) 0.019(2) 0.019(2) 0.010(2) 0.0045(18) 0.0046(18)
C29 0.018(2) 0.013(2) 0.021(2) 0.0088(19) 0.0075(19) 0.0057(18)
C30 0.018(2) 0.012(2) 0.017(2) 0.0027(19) 0.0040(19) 0.0005(18)
C31 0.015(2) 0.018(2) 0.015(2) 0.0059(19) 0.0062(18) 0.0048(19)
C32 0.018(2) 0.023(3) 0.011(2) 0.0054(19) 0.0048(18) 0.004(2)
C33 0.020(2) 0.025(3) 0.013(2) 0.010(2) 0.0061(19) 0.002(2)
C34 0.018(2) 0.031(3) 0.015(2) 0.016(2) 0.0030(19) 0.003(2)
C35 0.018(2) 0.026(3) 0.022(2) 0.018(2) 0.006(2) 0.005(2)
C36 0.017(2) 0.020(2) 0.026(3) 0.017(2) 0.008(2) 0.0033(19)
C37 0.018(2) 0.015(2) 0.027(3) 0.013(2) 0.004(2) 0.0037(19)
C38 0.022(3) 0.011(2) 0.027(3) 0.009(2) 0.005(2) 0.0047(19)
C39 0.019(2) 0.011(2) 0.027(3) 0.004(2) 0.006(2) 0.0037(19)
C40 0.019(2) 0.015(2) 0.018(2) -0.0008(19) 0.0048(19) 0.0024(19)
C41 0.020(2) 0.021(3) 0.011(2) 0.001(2) 0.0023(19) 0.004(2)
C42 0.016(2) 0.025(3) 0.011(2) 0.004(2) 0.0028(18) 0.003(2)
C43 0.018(2) 0.028(3) 0.010(2) 0.009(2) 0.0017(18) 0.004(2)
C44 0.015(2) 0.025(3) 0.018(2) 0.015(2) 0.0022(19) 0.0027(19)
C45 0.019(2) 0.023(3) 0.023(3) 0.019(2) 0.006(2) 0.005(2)
C46 0.016(2) 0.019(2) 0.025(3) 0.016(2) 0.006(2) 0.0038(19)
C47 0.018(2) 0.015(2) 0.024(3) 0.009(2) 0.005(2) -0.0013(19)
C48 0.019(2) 0.011(2) 0.022(2) 0.0047(19) 0.005(2) 0.0003(18)
C49 0.017(2) 0.016(2) 0.019(2) 0.000(2) 0.0008(19) -0.0020(19)
C50 0.018(2) 0.021(2) 0.012(2) 0.0015(19) -0.0004(18) 0.001(2)
C51 0.018(2) 0.029(3) 0.013(2) 0.007(2) 0.0001(19) 0.003(2)
C52 0.016(2) 0.031(3) 0.014(2) 0.012(2) 0.0009(18) 0.005(2)
C53 0.018(2) 0.028(3) 0.021(2) 0.014(2) -0.001(2) 0.005(2)
C54 0.020(3) 0.024(3) 0.027(3) 0.019(2) 0.004(2) 0.007(2)
C55 0.019(3) 0.021(3) 0.034(3) 0.019(2) 0.007(2) 0.009(2)
C56 0.016(2) 0.021(3) 0.028(3) 0.011(2) 0.005(2) 0.009(2)
C57 0.015(2) 0.019(2) 0.024(3) 0.004(2) 0.006(2) 0.0063(19)
C58 0.017(2) 0.023(3) 0.019(2) 0.003(2) 0.007(2) 0.008(2)
C59 0.019(2) 0.025(3) 0.013(2) 0.003(2) 0.0071(19) 0.006(2)
C60 0.017(2) 0.031(3) 0.014(2) 0.010(2) 0.0074(19) 0.002(2)
C61 0.019(2) 0.034(3) 0.014(2) 0.014(2) 0.0078(19) 0.004(2)
C62 0.019(2) 0.027(3) 0.020(2) 0.016(2) 0.008(2) 0.000(2)
C63 0.020(3) 0.026(3) 0.028(3) 0.019(2) 0.009(2) 0.002(2)
C64 0.016(2) 0.019(2) 0.027(3) 0.012(2) 0.005(2) -0.003(2)
C65 0.016(2) 0.019(2) 0.029(3) 0.008(2) 0.004(2) -0.004(2)
C66 0.015(2) 0.019(2) 0.019(2) 0.004(2) -0.0016(19) -0.0054(19)
C67 0.013(2) 0.029(3) 0.016(2) 0.009(2) -0.0030(18) -0.003(2)
C68 0.012(2) 0.026(3) 0.020(2) 0.009(2) -0.0024(19) -0.001(2)
C69 0.013(2) 0.029(3) 0.023(3) 0.015(2) 0.0006(19) 0.007(2)
C70 0.014(2) 0.027(3) 0.027(3) 0.012(2) 0.003(2) 0.009(2)
C71 0.007(2) 0.027(3) 0.028(3) 0.010(2) 0.0078(19) 0.0066(19)
C72 0.012(2) 0.026(3) 0.023(3) 0.007(2) 0.0096(19) 0.007(2)
C73 0.015(2) 0.031(3) 0.018(2) 0.012(2) 0.0091(19) 0.003(2)
C74 0.012(2) 0.030(3) 0.024(3) 0.015(2) 0.0094(19) 0.001(2)
C75 0.011(2) 0.025(3) 0.023(3) 0.009(2) 0.0043(19) -0.0040(19)
C76 0.008(2) 0.028(3) 0.023(3) 0.009(2) 0.0026(19) 0.0009(19)
N1A 0.087(10) 0.127(12) 0.175(14) -0.003(10) 0.029(11) 0.036(11)
N1B 0.087(10) 0.127(12) 0.175(14) -0.003(10) 0.029(11) 0.036(11)
S1A 0.080(4) 0.226(9) 0.088(4) 0.126(6) 0.025(3) 0.033(5)
S1B 0.312(12) 0.049(3) 0.048(3) 0.035(3) 0.066(5) 0.077(5)
S2A 0.119(7) 0.103(7) 0.272(14) -0.055(8) -0.053(8) 0.044(6)
S2B 0.184(7) 0.0208(19) 0.045(3) 0.0118(18) 0.062(4) 0.028(3)
O1A 0.176(13) 0.205(15) 0.239(16) 0.121(13) 0.008(11) 0.041(11)
O1B 0.167(9) 0.048(4) 0.061(5) 0.022(4) 0.036(5) 0.038(5)
O2A 0.176(13) 0.205(15) 0.239(16) 0.121(13) 0.008(11) 0.041(11)
O2B 0.167(9) 0.048(4) 0.061(5) 0.022(4) 0.036(5) 0.038(5)
O3A 0.176(13) 0.205(15) 0.239(16) 0.121(13) 0.008(11) 0.041(11)
O3B 0.167(9) 0.048(4) 0.061(5) 0.022(4) 0.036(5) 0.038(5)
O4A 0.176(13) 0.205(15) 0.239(16) 0.121(13) 0.008(11) 0.041(11)
O4B 0.167(9) 0.048(4) 0.061(5) 0.022(4) 0.036(5) 0.038(5)
C77A 0.061(6) 0.021(3) 0.081(7) 0.009(4) -0.019(5) -0.006(3)
C77B 0.061(6) 0.021(3) 0.081(7) 0.009(4) -0.019(5) -0.006(3)
C78A 0.061(6) 0.021(3) 0.081(7) 0.009(4) -0.019(5) -0.006(3)
C78B 0.061(6) 0.021(3) 0.081(7) 0.009(4) -0.019(5) -0.006(3)
F1A 0.137(10) 0.022(4) 0.033(4) 0.004(3) 0.010(5) 0.014(5)
F1B 0.272(16) 0.067(5) 0.084(6) 0.029(5) -0.027(8) 0.082(8)
F2A 0.142(12) 0.075(8) 0.108(10) 0.066(8) 0.082(9) 0.037(8)
F2B 0.272(16) 0.067(5) 0.084(6) 0.029(5) -0.027(8) 0.082(8)
F3A 0.077(9) 0.064(7) 0.124(11) 0.007(7) -0.045(8) -0.022(6)
F3B 0.272(16) 0.067(5) 0.084(6) 0.029(5) -0.027(8) 0.082(8)
F4A 0.093(8) 0.129(10) 0.247(17) 0.025(10) 0.041(9) -0.009(7)
F4B 0.071(10) 0.159(17) 0.098(11) 0.038(11) 0.045(9) 0.008(10)
F5A 0.093(8) 0.129(10) 0.247(17) 0.025(10) 0.041(9) -0.009(7)
F5B 0.133(15) 0.113(14) 0.129(15) 0.025(12) 0.043(12) -0.005(11)
F6A 0.093(8) 0.129(10) 0.247(17) 0.025(10) 0.041(9) -0.009(7)
F6B 0.113(16) 0.22(2) 0.126(16) -0.017(15) -0.021(12) 0.106(17)
Cl3A 0.126(5) 0.0301(18) 0.043(2) 0.0106(15) 0.006(2) -0.004(2)
Cl3B 0.114(7) 0.115(7) 0.097(5) 0.038(5) 0.012(5) 0.057(6)
Cl4A 0.169(7) 0.082(4) 0.093(4) 0.041(3) 0.016(4) -0.038(4)
Cl4B 0.210(10) 0.054(3) 0.064(4) -0.001(3) 0.047(5) -0.014(5)
Cl5A 0.141(6) 0.036(2) 0.064(3) 0.022(2) 0.029(3) -0.010(3)
Cl5B 0.064(4) 0.094(5) 0.114(6) 0.076(4) -0.007(4) -0.025(3)
Cl6A 0.120(4) 0.0321(18) 0.047(2) 0.0113(17) 0.024(3) 0.005(2)
Cl6B 0.288(15) 0.064(4) 0.055(4) 0.001(3) 0.063(6) -0.060(6)
C79A 0.110(14) 0.075(12) 0.062(10) 0.053(9) 0.039(10) 0.028(10)
C79B 0.15(2) 0.14(2) 0.092(17) 0.088(17) 0.005(15) -0.003(17)
C80A 0.095(12) 0.038(7) 0.047(8) 0.014(6) 0.033(8) 0.009(8)
C80B 0.21(3) 0.039(11) 0.13(2) 0.051(13) 0.012(18) 0.010(15)

loop_
_atom_type_symbol
_atom_type_description
_atom_type_scat_dispersion_real
_atom_type_scat_dispersion_imag
_atom_type_scat_source
C C 0.0033 0.0016 'International Tables Vol C Tables 4.2.6.8 and 6.1.1.4'
H H 0.0000 0.0000 'International Tables Vol C Tables 4.2.6.8 and 6.1.1.4'
Cl Cl 0.1484 0.1585 'International Tables Vol C Tables 4.2.6.8 and 6.1.1.4'
F F 0.0171 0.0103 'International Tables Vol C Tables 4.2.6.8 and 6.1.1.4'
Ir Ir -1.4442 7.9887 'International Tables Vol C Tables 4.2.6.8 and 6.1.1.4'
Li Li -0.0003 0.0001 'International Tables Vol C Tables 4.2.6.8 and 6.1.1.4'
N N 0.0061 0.0033 'International Tables Vol C Tables 4.2.6.8 and 6.1.1.4'
O O 0.0106 0.0060 'International Tables Vol C Tables 4.2.6.8 and 6.1.1.4'
S S 0.1246 0.1234 'International Tables Vol C Tables 4.2.6.8 and 6.1.1.4'

loop_
_geom_angle_atom_site_label_1
_geom_angle_atom_site_label_2
_geom_angle_atom_site_label_3
_geom_angle
_geom_angle_site_symmetry_1
_geom_angle_site_symmetry_3
_geom_angle_publ_flag
C8 Ir1 C7 38.8(2) . . ?
C8 Ir1 C9 96.7(2) . . ?
C7 Ir1 C9 80.6(2) . . ?
C8 Ir1 C2 140.8(2) . . ?
C7 Ir1 C2 179.6(2) . . ?
C9 Ir1 C2 99.36(19) . . ?
C8 Ir1 C1 100.6(2) . . ?
C7 Ir1 C1 139.3(2) . . ?
C9 Ir1 C1 115.96(19) . . ?
C2 Ir1 C1 40.35(17) . . ?
C8 Ir1 C10 79.5(2) . . ?
C7 Ir1 C10 87.5(2) . . ?
C9 Ir1 C10 37.4(2) . . ?
C2 Ir1 C10 92.14(19) . . ?
C1 Ir1 C10 86.76(19) . . ?
C8 Ir1 Cl1 85.78(16) . . ?
C7 Ir1 Cl1 87.55(16) . . ?
C9 Ir1 Cl1 157.17(14) . . ?
C2 Ir1 Cl1 92.67(13) . . ?
C1 Ir1 Cl1 85.63(13) . . ?
C10 Ir1 Cl1 161.87(15) . . ?
C8 Ir1 Cl2 131.85(15) . . ?
C7 Ir1 Cl2 94.83(15) . . ?
C9 Ir1 Cl2 83.31(15) . . ?
C2 Ir1 Cl2 85.59(12) . . ?
C1 Ir1 Cl2 122.72(13) . . ?
C10 Ir1 Cl2 119.49(15) . . ?
Cl1 Ir1 Cl2 78.32(4) . . ?
C12 Ir2 C11 38.8(2) . . ?
C12 Ir2 C13 96.6(2) . . ?
C11 Ir2 C13 80.8(2) . . ?
C12 Ir2 C3 141.3(2) . . ?
C11 Ir2 C3 179.3(2) . . ?
C13 Ir2 C3 99.71(19) . . ?
C12 Ir2 C4 100.8(2) . . ?
C11 Ir2 C4 139.5(2) . . ?
C13 Ir2 C4 116.5(2) . . ?
C3 Ir2 C4 40.61(17) . . ?
C12 Ir2 C14 79.2(2) . . ?
C11 Ir2 C14 87.6(2) . . ?
C13 Ir2 C14 37.4(2) . . ?
C3 Ir2 C14 93.04(18) . . ?
C4 Ir2 C14 87.60(19) . . ?
C12 Ir2 Cl1 85.73(16) . . ?
C11 Ir2 Cl1 86.87(16) . . ?
C13 Ir2 Cl1 156.81(15) . . ?
C3 Ir2 Cl1 92.48(13) . . ?
C4 Ir2 Cl1 85.44(14) . . ?
C14 Ir2 Cl1 161.93(15) . . ?
C12 Ir2 Cl2 131.63(16) . . ?
C11 Ir2 Cl2 94.42(16) . . ?
C13 Ir2 Cl2 83.11(15) . . ?
C3 Ir2 Cl2 85.26(13) . . ?
C4 Ir2 Cl2 122.61(13) . . ?
C14 Ir2 Cl2 119.31(14) . . ?
Cl1 Ir2 Cl2 78.30(4) . . ?
Ir2 Cl1 Ir1 92.13(4) . . ?
Ir1 Cl2 Ir2 85.55(4) . . ?
C23 C1 C6 103.7(4) . . ?
C23 C1 C2 118.0(4) . . ?
C6 C1 C2 116.9(4) . . ?
C23 C1 Ir1 124.9(3) . . ?
C6 C1 Ir1 121.4(3) . . ?
C2 C1 Ir1 69.5(3) . . ?
C23 C1 Li1B 83(2) . . ?
C6 C1 Li1B 73.8(14) . . ?
C2 C1 Li1B 67.0(15) . . ?
Ir1 C1 Li1B 135.8(17) . . ?
C23 C1 Li1A 92.4(10) . . ?
C6 C1 Li1A 68.6(10) . . ?
C2 C1 Li1A 64.8(7) . . ?
Ir1 C1 Li1A 131.0(7) . . ?
C26 C2 C1 115.9(4) . . ?
C26 C2 C3 105.9(4) . . ?
C1 C2 C3 119.7(4) . . ?
C26 C2 Ir1 126.2(3) . . ?
C1 C2 Ir1 70.2(3) . . ?
C3 C2 Ir1 116.2(3) . . ?
C26 C2 Li1B 76.6(15) . . ?
C1 C2 Li1B 74.7(17) . . ?
C3 C2 Li1B 75(2) . . ?
Ir1 C2 Li1B 144.0(15) . . ?
C26 C2 Li1A 81.8(10) . . ?
C1 C2 Li1A 81.6(11) . . ?
C3 C2 Li1A 63.0(14) . . ?
Ir1 C2 Li1A 146.6(9) . . ?
C28 C3 C4 116.1(4) . . ?
C28 C3 C2 105.8(4) . . ?
C4 C3 C2 120.0(4) . . ?
C28 C3 Ir2 125.8(3) . . ?
C4 C3 Ir2 69.7(3) . . ?
C2 C3 Ir2 116.6(3) . . ?
C28 C3 Li1A 76.3(12) . . ?
C4 C3 Li1A 72.0(14) . . ?
C2 C3 Li1A 79(2) . . ?
Ir2 C3 Li1A 141.5(12) . . ?
C28 C3 Li1B 80.2(13) . . ?
C4 C3 Li1B 80.7(15) . . ?
C2 C3 Li1B 66.0(19) . . ?
Ir2 C3 Li1B 146.9(12) . . ?
C31 C4 C5 103.5(4) . . ?
C31 C4 C3 117.8(4) . . ?
C5 C4 C3 116.4(4) . . ?
C31 C4 Ir2 125.0(3) . . ?
C5 C4 Ir2 121.9(3) . . ?
C3 C4 Ir2 69.7(3) . . ?
C31 C4 Li1A 79.9(19) . . ?
C5 C4 Li1A 74.1(11) . . ?
C3 C4 Li1A 68.7(13) . . ?
Ir2 C4 Li1A 138.0(14) . . ?
C31 C4 Li1B 90.2(14) . . ?
C5 C4 Li1B 70.0(13) . . ?
C3 C4 Li1B 64.1(11) . . ?
Ir2 C4 Li1B 131.5(12) . . ?
C6 C5 C33 119.5(5) . . ?
C6 C5 C4 123.2(4) . . ?
C33 C5 C4 109.3(4) . . ?
C6 C5 Li1A 81.3(18) . . ?
C33 C5 Li1A 93.3(15) . . ?
C4 C5 Li1A 68.2(10) . . ?
C6 C5 Li1B 69.1(19) . . ?
C33 C5 Li1B 99.9(12) . . ?
C4 C5 Li1B 75.8(18) . . ?
C5 C6 C36 119.3(5) . . ?
C5 C6 C1 123.1(4) . . ?
C36 C6 C1 109.4(4) . . ?
C5 C6 Li1B 78(2) . . ?
C36 C6 Li1B 95.8(17) . . ?
C1 C6 Li1B 69.3(15) . . ?
C5 C6 Li1A 65.9(15) . . ?
C36 C6 Li1A 100.7(8) . . ?
C1 C6 Li1A 78.2(15) . . ?
C3 Li1A C4 39.3(6) . . ?
C3 Li1A C5 67.9(10) . . ?
C4 Li1A C5 37.8(6) . . ?
C3 Li1A C28 37.6(5) . . ?
C4 Li1A C28 66.5(9) . . ?
C5 Li1A C28 102.5(12) . . ?
C3 Li1A C2 37.9(8) . . ?
C4 Li1A C2 67.8(11) . . ?
C5 Li1A C2 75.8(14) . . ?
C28 Li1A C2 60.0(10) . . ?
C3 Li1A C31 65.7(12) . . ?
C4 Li1A C31 36.0(8) . . ?
C5 Li1A C31 57.8(11) . . ?
C28 Li1A C31 72.1(14) . . ?
C2 Li1A C31 101.4(12) . . ?
C3 Li1A C6 75.9(14) . . ?
C4 Li1A C6 63.5(10) . . ?
C5 Li1A C6 32.8(6) . . ?
C28 Li1A C6 113.1(17) . . ?
C2 Li1A C6 61.5(14) . . ?
C31 Li1A C6 90.4(12) . . ?
C3 Li1A C26 58.0(12) . . ?
C4 Li1A C26 96.0(15) . . ?
C5 Li1A C26 109(2) . . ?
C28 Li1A C26 55.0(10) . . ?
C2 Li1A C26 33.3(8) . . ?
C31 Li1A C26 121.8(12) . . ?
C6 Li1A C26 89(2) . . ?
C3 Li1A C1 63.9(15) . . ?
C4 Li1A C1 75.1(14) . . ?
C5 Li1A C1 60.4(13) . . ?
C28 Li1A C1 93.4(17) . . ?
C2 Li1A C1 33.7(9) . . ?
C31 Li1A C1 110.3(13) . . ?
C6 Li1A C1 33.2(8) . . ?
C26 Li1A C1 56.4(14) . . ?
C3 Li1A C29 61.3(10) . . ?
C4 Li1A C29 71.7(13) . . ?
C5 Li1A C29 108.4(18) . . ?
C28 Li1A C29 31.3(6) . . ?
C2 Li1A C29 90.9(10) . . ?
C31 Li1A C29 57.0(13) . . ?
C6 Li1A C29 133.5(13) . . ?
C26 Li1A C29 83.1(10) . . ?
C1 Li1A C29 123.5(14) . . ?
C3 Li1A C27 57.1(9) . . ?
C4 Li1A C27 94.5(11) . . ?
C5 Li1A C27 124.0(16) . . ?
C28 Li1A C27 32.2(5) . . ?
C2 Li1A C27 55.0(10) . . ?
C31 Li1A C27 104.2(14) . . ?
C6 Li1A C27 117(2) . . ?
C26 Li1A C27 31.1(6) . . ?
C1 Li1A C27 85.4(18) . . ?
C29 Li1A C27 53.8(7) . . ?
C3 Li1A C30 72.0(14) . . ?
C4 Li1A C30 59.6(14) . . ?
C5 Li1A C30 88.0(18) . . ?
C28 Li1A C30 57.7(12) . . ?
C2 Li1A C30 109.4(12) . . ?
C31 Li1A C30 30.3(8) . . ?
C6 Li1A C30 120.2(16) . . ?
C26 Li1A C30 112.6(12) . . ?
C1 Li1A C30 132.6(13) . . ?
C29 Li1A C30 31.5(7) . . ?
C27 Li1A C30 85.1(12) . . ?
C2 Li1B C1 38.3(8) . . ?
C2 Li1B C3 38.9(9) . . ?
C1 Li1B C3 68.0(13) . . ?
C2 Li1B C26 37.4(8) . . ?
C1 Li1B C26 65.0(14) . . ?
C3 Li1B C26 61.1(12) . . ?
C2 Li1B C6 67.0(13) . . ?
C1 Li1B C6 36.9(8) . . ?
C3 Li1B C6 76.5(16) . . ?
C26 Li1B C6 100.7(19) . . ?
C2 Li1B C5 76.8(16) . . ?
C1 Li1B C5 63.3(12) . . ?
C3 Li1B C5 63.3(17) . . ?
C26 Li1B C5 114.0(19) . . ?
C6 Li1B C5 32.9(7) . . ?
C2 Li1B C28 59.8(14) . . ?
C1 Li1B C28 97.1(18) . . ?
C3 Li1B C28 34.8(10) . . ?
C26 Li1B C28 56.5(12) . . ?
C6 Li1B C28 111(2) . . ?
C5 Li1B C28 93(3) . . ?
C2 Li1B C4 65.9(17) . . ?
C1 Li1B C4 75.9(15) . . ?
C3 Li1B C4 35.2(11) . . ?
C26 Li1B C4 96(2) . . ?
C6 Li1B C4 61.3(14) . . ?
C5 Li1B C4 34.1(10) . . ?
C28 Li1B C4 59.2(18) . . ?
C2 Li1B C23 63.2(17) . . ?
C1 Li1B C23 34.4(11) . . ?
C3 Li1B C23 100.0(17) . . ?
C26 Li1B C23 69.3(19) . . ?
C6 Li1B C23 55.7(14) . . ?
C5 Li1B C23 88.5(16) . . ?
C28 Li1B C23 120.9(19) . . ?
C4 Li1B C23 109.5(16) . . ?
C2 Li1B C27 58.0(11) . . ?
C1 Li1B C27 94.0(16) . . ?
C3 Li1B C27 56.8(13) . . ?
C26 Li1B C27 32.8(7) . . ?
C6 Li1B C27 124.5(19) . . ?
C5 Li1B C27 120(3) . . ?
C28 Li1B C27 32.1(7) . . ?
C4 Li1B C27 89(2) . . ?
C23 Li1B C27 102(2) . . ?
C2 Li1B C25 59.8(15) . . ?
C1 Li1B C25 69.1(18) . . ?
C3 Li1B C25 90.9(15) . . ?
C26 Li1B C25 30.3(9) . . ?
C6 Li1B C25 105(2) . . ?
C5 Li1B C25 131(2) . . ?
C28 Li1B C25 83.7(14) . . ?
C4 Li1B C25 124.5(18) . . ?
C23 Li1B C25 54.4(16) . . ?
C27 Li1B C25 53.4(10) . . ?
C8 C7 C15 123.1(5) . . ?
C8 C7 Ir1 70.4(3) . . ?
C15 C7 Ir1 114.1(4) . . ?
C8 C7 H1 114.0 . . ?
C15 C7 H1 114.0 . . ?
Ir1 C7 H1 114.0 . . ?
C7 C8 C17 125.3(5) . . ?
C7 C8 Ir1 70.8(3) . . ?
C17 C8 Ir1 112.3(4) . . ?
C7 C8 H2 113.6 . . ?
C17 C8 H2 113.6 . . ?
Ir1 C8 H2 113.6 . . ?
C10 C9 C16 124.9(5) . . ?
C10 C9 Ir1 72.3(3) . . ?
C16 C9 Ir1 109.9(4) . . ?
C10 C9 H3 114.0 . . ?
C16 C9 H3 114.0 . . ?
Ir1 C9 H3 114.0 . . ?
C9 C10 C18 124.7(5) . . ?
C9 C10 Ir1 70.2(3) . . ?
C18 C10 Ir1 113.1(4) . . ?
C9 C10 H4 113.7 . . ?
C18 C10 H4 113.7 . . ?
Ir1 C10 H4 113.7 . . ?
C12 C11 C19 123.1(5) . . ?
C12 C11 Ir2 70.6(3) . . ?
C19 C11 Ir2 114.0(4) . . ?
C12 C11 H5 114.0 . . ?
C19 C11 H5 114.0 . . ?
Ir2 C11 H5 114.0 . . ?
C11 C12 C21 125.2(5) . . ?
C11 C12 Ir2 70.6(3) . . ?
C21 C12 Ir2 113.5(4) . . ?
C11 C12 H6 113.4 . . ?
C21 C12 H6 113.4 . . ?
Ir2 C12 H6 113.4 . . ?
C14 C13 C20 124.8(5) . . ?
C14 C13 Ir2 72.1(3) . . ?
C20 C13 Ir2 109.3(4) . . ?
C14 C13 H7 114.2 . . ?
C20 C13 H7 114.2 . . ?
Ir2 C13 H7 114.2 . . ?
C13 C14 C22 125.1(5) . . ?
C13 C14 Ir2 70.5(3) . . ?
C22 C14 Ir2 114.3(3) . . ?
C13 C14 H8 113.2 . . ?
C22 C14 H8 113.2 . . ?
Ir2 C14 H8 113.2 . . ?
C7 C15 C16 111.1(5) . . ?
C7 C15 H9 109.4 . . ?
C16 C15 H9 109.4 . . ?
C7 C15 H10 109.4 . . ?
C16 C15 H10 109.4 . . ?
H9 C15 H10 108.0 . . ?
C9 C16 C15 112.4(5) . . ?
C9 C16 H11 109.1 . . ?
C15 C16 H11 109.1 . . ?
C9 C16 H12 109.1 . . ?
C15 C16 H12 109.1 . . ?
H11 C16 H12 107.9 . . ?
C8 C17 C18 112.0(5) . . ?
C8 C17 H13 109.2 . . ?
C18 C17 H13 109.2 . . ?
C8 C17 H14 109.2 . . ?
C18 C17 H14 109.2 . . ?
H13 C17 H14 107.9 . . ?
C17 C18 C10 112.4(5) . . ?
C17 C18 H15 109.1 . . ?
C10 C18 H15 109.1 . . ?
C17 C18 H16 109.1 . . ?
C10 C18 H16 109.1 . . ?
H15 C18 H16 107.8 . . ?
C11 C19 C20 111.5(4) . . ?
C11 C19 H17 109.3 . . ?
C20 C19 H17 109.3 . . ?
C11 C19 H18 109.3 . . ?
C20 C19 H18 109.3 . . ?
H17 C19 H18 108.0 . . ?
C13 C20 C19 112.7(5) . . ?
C13 C20 H19 109.0 . . ?
C19 C20 H19 109.0 . . ?
C13 C20 H20 109.0 . . ?
C19 C20 H20 109.0 . . ?
H19 C20 H20 107.8 . . ?
C12 C21 C22 111.7(5) . . ?
C12 C21 H21 109.3 . . ?
C22 C21 H21 109.3 . . ?
C12 C21 H22 109.3 . . ?
C22 C21 H22 109.3 . . ?
H21 C21 H22 107.9 . . ?
C14 C22 C21 112.0(4) . . ?
C14 C22 H23 109.2 . . ?
C21 C22 H23 109.2 . . ?
C14 C22 H24 109.2 . . ?
C21 C22 H24 109.2 . . ?
H23 C22 H24 107.9 . . ?
C24 C23 C37 118.9(5) . . ?
C24 C23 C1 122.4(5) . . ?
C37 C23 C1 109.5(4) . . ?
C24 C23 Li1B 86.2(13) . . ?
C37 C23 Li1B 91.8(11) . . ?
C1 C23 Li1B 62.2(14) . . ?
C23 C24 C40 120.9(5) . . ?
C23 C24 C25 119.8(5) . . ?
C40 C24 C25 107.5(4) . . ?
C26 C25 C42 121.1(5) . . ?
C26 C25 C24 119.9(5) . . ?
C42 C25 C24 107.8(4) . . ?
C26 C25 Li1B 59.2(15) . . ?
C42 C25 Li1B 102.0(10) . . ?
C24 C25 Li1B 79.3(16) . . ?
C25 C26 C27 118.6(4) . . ?
C25 C26 C2 123.2(5) . . ?
C27 C26 C2 109.9(4) . . ?
C25 C26 Li1B 91(2) . . ?
C27 C26 Li1B 84.3(18) . . ?
C2 C26 Li1B 65.9(13) . . ?
C25 C26 Li1A 99.5(10) . . ?
C27 C26 Li1A 75.8(12) . . ?
C2 C26 Li1A 64.9(9) . . ?
C44 C27 C26 120.7(4) . . ?
C44 C27 C28 120.8(5) . . ?
C26 C27 C28 108.4(4) . . ?
C44 C27 Li1B 103.3(11) . . ?
C26 C27 Li1B 63.0(16) . . ?
C28 C27 Li1B 71(2) . . ?
C44 C27 Li1A 103.1(9) . . ?
C26 C27 Li1A 73.2(16) . . ?
C28 C27 Li1A 60.6(12) . . ?
C29 C28 C27 118.5(4) . . ?
C29 C28 C3 123.1(5) . . ?
C27 C28 C3 109.7(4) . . ?
C29 C28 Li1A 87.3(18) . . ?
C27 C28 Li1A 87.2(15) . . ?
C3 C28 Li1A 66.1(11) . . ?
C29 C28 Li1B 97.3(15) . . ?
C27 C28 Li1B 77.3(17) . . ?
C3 C28 Li1B 65.0(11) . . ?
C28 C29 C46 121.0(5) . . ?
C28 C29 C30 120.1(4) . . ?
C46 C29 C30 107.4(4) . . ?
C28 C29 Li1A 61.5(13) . . ?
C46 C29 Li1A 102.0(8) . . ?
C30 C29 Li1A 76.5(13) . . ?
C31 C30 C48 121.2(5) . . ?
C31 C30 C29 119.3(4) . . ?
C48 C30 C29 108.2(4) . . ?
C31 C30 Li1A 64.4(8) . . ?
C48 C30 Li1A 103.5(9) . . ?
C29 C30 Li1A 72.0(9) . . ?
C30 C31 C32 118.2(4) . . ?
C30 C31 C4 122.9(5) . . ?
C32 C31 C4 109.8(4) . . ?
C30 C31 Li1A 85.3(11) . . ?
C32 C31 Li1A 91.2(9) . . ?
C4 C31 Li1A 64.1(13) . . ?
C50 C32 C33 119.9(5) . . ?
C50 C32 C31 120.8(5) . . ?
C33 C32 C31 107.7(4) . . ?
C34 C33 C5 120.7(5) . . ?
C34 C33 C32 120.3(5) . . ?
C5 C33 C32 108.4(4) . . ?
C33 C34 C35 120.1(5) . . ?
C33 C34 C52 119.5(5) . . ?
C35 C34 C52 108.4(5) . . ?
C36 C35 C34 119.2(5) . . ?
C36 C35 C54 119.7(5) . . ?
C34 C35 C54 108.6(5) . . ?
C35 C36 C6 121.3(5) . . ?
C35 C36 C37 119.8(5) . . ?
C6 C36 C37 108.2(4) . . ?
C38 C37 C36 120.4(5) . . ?
C38 C37 C23 120.6(5) . . ?
C36 C37 C23 108.2(4) . . ?
C37 C38 C39 119.9(5) . . ?
C37 C38 C55 119.6(5) . . ?
C39 C38 C55 108.5(5) . . ?
C40 C39 C38 119.5(5) . . ?
C40 C39 C57 119.7(5) . . ?
C38 C39 C57 107.8(5) . . ?
C39 C40 C41 120.6(5) . . ?
C39 C40 C24 120.0(5) . . ?
C41 C40 C24 108.4(5) . . ?
C59 C41 C40 119.8(5) . . ?
C59 C41 C42 119.8(5) . . ?
C40 C41 C42 108.1(4) . . ?
C43 C42 C25 120.2(5) . . ?
C43 C42 C41 120.2(5) . . ?
C25 C42 C41 108.1(5) . . ?
C42 C43 C44 119.5(5) . . ?
C42 C43 C61 119.9(5) . . ?
C44 C43 C61 108.0(5) . . ?
C27 C44 C43 119.9(5) . . ?
C27 C44 C45 119.7(5) . . ?
C43 C44 C45 108.3(4) . . ?
C46 C45 C62 120.5(5) . . ?
C46 C45 C44 119.5(5) . . ?
C62 C45 C44 107.9(5) . . ?
C45 C46 C29 120.5(5) . . ?
C45 C46 C47 120.0(5) . . ?
C29 C46 C47 108.3(4) . . ?
C64 C47 C48 119.9(5) . . ?
C64 C47 C46 119.6(5) . . ?
C48 C47 C46 108.0(4) . . ?
C49 C48 C30 120.2(5) . . ?
C49 C48 C47 120.1(5) . . ?
C30 C48 C47 108.2(4) . . ?
C48 C49 C50 119.4(5) . . ?
C48 C49 C66 120.1(5) . . ?
C50 C49 C66 107.9(5) . . ?
C32 C50 C49 120.1(5) . . ?
C32 C50 C51 119.7(5) . . ?
C49 C50 C51 108.6(5) . . ?
C52 C51 C50 120.1(5) . . ?
C52 C51 C67 120.4(5) . . ?
C50 C51 C67 107.3(5) . . ?
C51 C52 C34 120.5(5) . . ?
C51 C52 C53 120.0(5) . . ?
C34 C52 C53 107.7(5) . . ?
C69 C53 C54 120.1(5) . . ?
C69 C53 C52 119.9(5) . . ?
C54 C53 C52 108.1(5) . . ?
C55 C54 C53 120.1(5) . . ?
C55 C54 C35 120.1(5) . . ?
C53 C54 C35 107.2(5) . . ?
C54 C55 C38 120.4(5) . . ?
C54 C55 C56 119.9(5) . . ?
C38 C55 C56 107.8(5) . . ?
C70 C56 C55 120.2(5) . . ?
C70 C56 C57 119.6(5) . . ?
C55 C56 C57 107.9(5) . . ?
C58 C57 C56 120.2(5) . . ?
C58 C57 C39 119.7(5) . . ?
C56 C57 C39 107.9(5) . . ?
C57 C58 C59 120.0(5) . . ?
C57 C58 C72 119.8(5) . . ?
C59 C58 C72 108.3(5) . . ?
C41 C59 C58 120.2(5) . . ?
C41 C59 C60 120.0(5) . . ?
C58 C59 C60 107.9(5) . . ?
C61 C60 C59 120.2(5) . . ?
C61 C60 C73 119.9(5) . . ?
C59 C60 C73 107.8(5) . . ?
C60 C61 C62 120.2(5) . . ?
C60 C61 C43 119.9(5) . . ?
C62 C61 C43 107.6(4) . . ?
C63 C62 C45 119.7(5) . . ?
C63 C62 C61 119.8(5) . . ?
C45 C62 C61 108.2(4) . . ?
C62 C63 C64 120.2(5) . . ?
C62 C63 C74 120.1(5) . . ?
C64 C63 C74 107.6(5) . . ?
C47 C64 C65 120.0(5) . . ?
C47 C64 C63 120.0(5) . . ?
C65 C64 C63 108.5(5) . . ?
C66 C65 C64 120.5(5) . . ?
C66 C65 C75 120.0(5) . . ?
C64 C65 C75 107.5(5) . . ?
C65 C66 C67 119.8(5) . . ?
C65 C66 C49 119.5(5) . . ?
C67 C66 C49 108.1(5) . . ?
C68 C67 C66 120.7(5) . . ?
C68 C67 C51 119.6(5) . . ?
C66 C67 C51 108.2(5) . . ?
C67 C68 C76 119.8(5) . . ?
C67 C68 C69 120.3(5) . . ?
C76 C68 C69 107.6(5) . . ?
C53 C69 C70 120.0(5) . . ?
C53 C69 C68 119.8(5) . . ?
C70 C69 C68 108.4(5) . . ?
C56 C70 C71 120.2(5) . . ?
C56 C70 C69 119.7(5) . . ?
C71 C70 C69 107.8(5) . . ?
C72 C71 C70 120.3(5) . . ?
C72 C71 C76 119.7(5) . . ?
C70 C71 C76 108.2(5) . . ?
C71 C72 C73 120.2(5) . . ?
C71 C72 C58 119.9(5) . . ?
C73 C72 C58 107.8(5) . . ?
C74 C73 C72 120.1(5) . . ?
C74 C73 C60 120.1(5) . . ?
C72 C73 C60 108.2(5) . . ?
C73 C74 C75 120.3(5) . . ?
C73 C74 C63 120.0(5) . . ?
C75 C74 C63 108.0(5) . . ?
C76 C75 C74 119.9(5) . . ?
C76 C75 C65 119.7(5) . . ?
C74 C75 C65 108.4(5) . . ?
C75 C76 C68 120.0(5) . . ?
C75 C76 C71 119.9(5) . . ?
C68 C76 C71 108.0(5) . . ?
S2A N1A S1A 125.6(8) . . ?
S1B N1B S2B 118.9(9) . . ?
O2A S1A O1A 130.4(17) . . ?
O2A S1A N1A 111.6(9) . . ?
O1A S1A N1A 110.8(8) . . ?
O2A S1A C77A 95.4(15) . . ?
O1A S1A C77A 97.9(17) . . ?
N1A S1A C77A 104.3(6) . . ?
O2B S1B O1B 116.2(10) . . ?
O2B S1B N1B 112.6(10) . . ?
O1B S1B N1B 101.0(10) . . ?
O2B S1B C77B 118.8(11) . . ?
O1B S1B C77B 102.5(10) . . ?
N1B S1B C77B 103.4(6) . . ?
O4A S2A O3A 113.4(18) . . ?
O4A S2A N1A 125.0(11) . . ?
O3A S2A N1A 106.8(8) . . ?
O4A S2A C78A 102.0(7) . . ?
O3A S2A C78A 99.7(8) . . ?
N1A S2A C78A 106.7(6) . . ?
O3B S2B O4B 113.1(9) . . ?
O3B S2B N1B 133.7(10) . . ?
O4B S2B N1B 106.3(8) . . ?
O3B S2B C78B 96.4(10) . . ?
O4B S2B C78B 97.4(10) . . ?
N1B S2B C78B 101.9(6) . . ?
F1A C77A F2A 107.9(8) . . ?
F1A C77A F3A 107.7(8) . . ?
F2A C77A F3A 109.4(9) . . ?
F1A C77A S1A 119.0(9) . . ?
F2A C77A S1A 109.9(8) . . ?
F3A C77A S1A 102.5(9) . . ?
F3B C77B F1B 113.5(9) . . ?
F3B C77B F2B 110.8(10) . . ?
F1B C77B F2B 109.5(9) . . ?
F3B C77B S1B 115.1(14) . . ?
F1B C77B S1B 101.3(13) . . ?
F2B C77B S1B 105.9(13) . . ?
F4A C78A F5A 113.2(9) . . ?
F4A C78A F6A 111.7(10) . . ?
F5A C78A F6A 109.4(9) . . ?
F4A C78A S2A 112.5(12) . . ?
F5A C78A S2A 107.4(11) . . ?
F6A C78A S2A 101.9(10) . . ?
F4B C78B F5B 109.6(9) . . ?
F4B C78B F6B 108.9(10) . . ?
F5B C78B F6B 107.1(9) . . ?
F4B C78B S2B 109.2(10) . . ?
F5B C78B S2B 115.1(12) . . ?
F6B C78B S2B 106.7(13) . . ?
C80A C79A Cl3A 106.6(7) . . ?
C80A C79A Cl4A 118.3(11) . . ?
Cl3A C79A Cl4A 112.6(7) . . ?
C80A C79A H25 106.2 . . ?
Cl3A C79A H25 106.2 . . ?
Cl4A C79A H25 106.2 . . ?
C80B C79B Cl4B 108.7(10) . . ?
C80B C79B Cl3B 118.1(18) . . ?
Cl4B C79B Cl3B 94.1(8) . . ?
C80B C79B H26 111.5 . . ?
Cl4B C79B H26 111.5 . . ?
Cl3B C79B H26 111.5 . . ?
C79A C80A Cl6A 109.8(10) . . ?
C79A C80A Cl5A 106.7(8) . . ?
Cl6A C80A Cl5A 108.3(6) . . ?
C79A C80A H27 110.6 . . ?
Cl6A C80A H27 110.6 . . ?
Cl5A C80A H27 110.6 . . ?
C79B C80B Cl5B 106.7(12) . . ?
C79B C80B Cl6B 109.1(16) . . ?
Cl5B C80B Cl6B 106.8(8) . . ?
C79B C80B H28 111.3 . . ?
Cl5B C80B H28 111.3 . . ?
Cl6B C80B H28 111.3 . . ?

loop_
_geom_bond_atom_site_label_1
_geom_bond_atom_site_label_2
_geom_bond_distance
_geom_bond_site_symmetry_2
_geom_bond_publ_flag
Ir1 C8 2.138(5) . ?
Ir1 C7 2.144(5) . ?
Ir1 C9 2.162(5) . ?
Ir1 C2 2.162(5) . ?
Ir1 C1 2.172(5) . ?
Ir1 C10 2.189(5) . ?
Ir1 Cl1 2.4024(12) . ?
Ir1 Cl2 2.5399(12) . ?
Ir2 C12 2.143(5) . ?
Ir2 C11 2.144(5) . ?
Ir2 C13 2.161(5) . ?
Ir2 C3 2.169(5) . ?
Ir2 C4 2.170(5) . ?
Ir2 C14 2.182(5) . ?
Ir2 Cl1 2.3953(12) . ?
Ir2 Cl2 2.5476(13) . ?
C1 C23 1.486(7) . ?
C1 C6 1.494(7) . ?
C1 C2 1.495(7) . ?
C1 Li1B 2.33(5) . ?
C1 Li1A 2.67(7) . ?
C2 C26 1.478(7) . ?
C2 C3 1.528(7) . ?
C2 Li1B 2.22(5) . ?
C2 Li1A 2.44(6) . ?
C3 C28 1.480(7) . ?
C3 C4 1.505(7) . ?
C3 Li1A 2.22(3) . ?
C3 Li1B 2.35(7) . ?
C4 C31 1.479(7) . ?
C4 C5 1.492(7) . ?
C4 Li1A 2.26(4) . ?
C4 Li1B 2.58(8) . ?
C5 C6 1.389(7) . ?
C5 C33 1.438(7) . ?
C5 Li1A 2.34(4) . ?
C5 Li1B 2.50(6) . ?
C6 C36 1.440(7) . ?
C6 Li1B 2.39(5) . ?
C6 Li1A 2.54(5) . ?
Li1A C28 2.35(3) . ?
Li1A C31 2.48(6) . ?
Li1A C26 2.67(6) . ?
Li1A C29 2.68(5) . ?
Li1A C27 2.70(4) . ?
Li1A C30 2.74(7) . ?
Li1B C26 2.37(5) . ?
Li1B C28 2.56(7) . ?
Li1B C23 2.61(8) . ?
Li1B C27 2.64(5) . ?
Li1B C25 2.75(7) . ?
C7 C8 1.423(8) . ?
C7 C15 1.527(8) . ?
C7 H1 1.0000 . ?
C8 C17 1.503(8) . ?
C8 H2 1.0000 . ?
C9 C10 1.397(7) . ?
C9 C16 1.511(7) . ?
C9 H3 1.0000 . ?
C10 C18 1.520(8) . ?
C10 H4 1.0000 . ?
C11 C12 1.426(8) . ?
C11 C19 1.515(8) . ?
C11 H5 1.0000 . ?
C12 C21 1.501(8) . ?
C12 H6 1.0000 . ?
C13 C14 1.391(8) . ?
C13 C20 1.513(8) . ?
C13 H7 1.0000 . ?
C14 C22 1.521(7) . ?
C14 H8 1.0000 . ?
C15 C16 1.533(9) . ?
C15 H9 0.9900 . ?
C15 H10 0.9900 . ?
C16 H11 0.9900 . ?
C16 H12 0.9900 . ?
C17 C18 1.511(9) . ?
C17 H13 0.9900 . ?
C17 H14 0.9900 . ?
C18 H15 0.9900 . ?
C18 H16 0.9900 . ?
C19 C20 1.533(9) . ?
C19 H17 0.9900 . ?
C19 H18 0.9900 . ?
C20 H19 0.9900 . ?
C20 H20 0.9900 . ?
C21 C22 1.539(8) . ?
C21 H21 0.9900 . ?
C21 H22 0.9900 . ?
C22 H23 0.9900 . ?
C22 H24 0.9900 . ?
C23 C24 1.375(7) . ?
C23 C37 1.443(7) . ?
C24 C40 1.450(7) . ?
C24 C25 1.463(7) . ?
C25 C26 1.388(7) . ?
C25 C42 1.445(7) . ?
C26 C27 1.437(7) . ?
C27 C44 1.405(7) . ?
C27 C28 1.441(7) . ?
C28 C29 1.391(7) . ?
C29 C46 1.440(7) . ?
C29 C30 1.471(7) . ?
C30 C31 1.385(7) . ?
C30 C48 1.436(7) . ?
C31 C32 1.445(7) . ?
C32 C50 1.394(7) . ?
C32 C33 1.441(7) . ?
C33 C34 1.396(7) . ?
C34 C35 1.422(8) . ?
C34 C52 1.443(7) . ?
C35 C36 1.393(7) . ?
C35 C54 1.454(7) . ?
C36 C37 1.442(7) . ?
C37 C38 1.398(7) . ?
C38 C39 1.437(8) . ?
C38 C55 1.440(8) . ?
C39 C40 1.387(7) . ?
C39 C57 1.446(7) . ?
C40 C41 1.441(8) . ?
C41 C59 1.387(7) . ?
C41 C42 1.452(7) . ?
C42 C43 1.383(8) . ?
C43 C44 1.440(7) . ?
C43 C61 1.448(7) . ?
C44 C45 1.443(7) . ?
C45 C46 1.385(7) . ?
C45 C62 1.442(7) . ?
C46 C47 1.455(7) . ?
C47 C64 1.391(7) . ?
C47 C48 1.448(7) . ?
C48 C49 1.389(7) . ?
C49 C50 1.429(8) . ?
C49 C66 1.451(7) . ?
C50 C51 1.449(7) . ?
C51 C52 1.381(8) . ?
C51 C67 1.450(7) . ?
C52 C53 1.448(7) . ?
C53 C69 1.394(8) . ?
C53 C54 1.443(8) . ?
C54 C55 1.387(8) . ?
C55 C56 1.445(8) . ?
C56 C70 1.394(8) . ?
C56 C57 1.446(8) . ?
C57 C58 1.398(8) . ?
C58 C59 1.441(7) . ?
C58 C72 1.444(8) . ?
C59 C60 1.444(8) . ?
C60 C61 1.389(8) . ?
C60 C73 1.450(7) . ?
C61 C62 1.448(8) . ?
C62 C63 1.391(8) . ?
C63 C64 1.448(8) . ?
C63 C74 1.451(7) . ?
C64 C65 1.442(8) . ?
C65 C66 1.392(8) . ?
C65 C75 1.452(7) . ?
C66 C67 1.435(8) . ?
C67 C68 1.388(8) . ?
C68 C76 1.445(7) . ?
C68 C69 1.448(8) . ?
C69 C70 1.444(7) . ?
C70 C71 1.441(8) . ?
C71 C72 1.392(8) . ?
C71 C76 1.449(8) . ?
C72 C73 1.438(8) . ?
C73 C74 1.385(8) . ?
C74 C75 1.438(7) . ?
C75 C76 1.393(8) . ?
N1A S2A 1.538(8) . ?
N1A S1A 1.581(8) . ?
N1B S1B 1.575(9) . ?
N1B S2B 1.580(9) . ?
S1A O2A 1.416(10) . ?
S1A O1A 1.471(10) . ?
S1A C77A 1.817(8) . ?
S1B O2B 1.427(9) . ?
S1B O1B 1.431(9) . ?
S1B C77B 1.823(9) . ?
S2A O4A 1.392(9) . ?
S2A O3A 1.457(10) . ?
S2A C78A 1.783(9) . ?
S2B O3B 1.385(9) . ?
S2B O4B 1.436(9) . ?
S2B C78B 1.843(9) . ?
C77A F1A 1.303(8) . ?
C77A F2A 1.317(9) . ?
C77A F3A 1.320(8) . ?
C77B F3B 1.284(9) . ?
C77B F1B 1.309(9) . ?
C77B F2B 1.331(10) . ?
C78A F4A 1.287(9) . ?
C78A F5A 1.301(9) . ?
C78A F6A 1.313(9) . ?
C78B F4B 1.299(9) . ?
C78B F5B 1.314(9) . ?
C78B F6B 1.334(9) . ?
Cl3A C79A 1.793(9) . ?
Cl3B C79B 1.794(10) . ?
Cl4A C79A 1.801(9) . ?
Cl4B C79B 1.776(10) . ?
Cl5A C80A 1.781(9) . ?
Cl5B C80B 1.794(10) . ?
Cl6A C80A 1.766(9) . ?
Cl6B C80B 1.803(10) . ?
C79A C80A 1.502(10) . ?
C79A H25 1.0000 . ?
C79B C80B 1.515(10) . ?
C79B H26 1.0000 . ?
C80A H27 1.0000 . ?
C80B H28 1.0000 . ?

loop_
_geom_torsion_atom_site_label_1
_geom_torsion_atom_site_label_2
_geom_torsion_atom_site_label_3
_geom_torsion_atom_site_label_4
_geom_torsion
_geom_torsion_site_symmetry_1
_geom_torsion_site_symmetry_2
_geom_torsion_site_symmetry_3
_geom_torsion_site_symmetry_4
_geom_torsion_publ_flag
C23 C1 C2 C26 -2.0(6) . . . . ?
C6 C1 C2 C26 122.7(5) . . . . ?
Ir1 C1 C2 C26 -121.6(4) . . . . ?
Li1B C1 C2 C26 66(2) . . . . ?
Li1A C1 C2 C26 76.6(12) . . . . ?
C23 C1 C2 C3 -130.9(5) . . . . ?
C6 C1 C2 C3 -6.1(6) . . . . ?
Ir1 C1 C2 C3 109.6(4) . . . . ?
Li1B C1 C2 C3 -62(2) . . . . ?
Li1A C1 C2 C3 -52.3(12) . . . . ?
C23 C1 C2 Ir1 119.5(4) . . . . ?
C6 C1 C2 Ir1 -115.7(4) . . . . ?
Li1B C1 C2 Ir1 -172(2) . . . . ?
Li1A C1 C2 Ir1 -161.9(12) . . . . ?
C23 C1 C2 Li1B -68(2) . . . . ?
C6 C1 C2 Li1B 56(2) . . . . ?
Ir1 C1 C2 Li1B 172(2) . . . . ?
C23 C1 C2 Li1A -78.6(12) . . . . ?
C6 C1 C2 Li1A 46.2(12) . . . . ?
Ir1 C1 C2 Li1A 161.9(12) . . . . ?
C26 C2 C3 C28 0.3(5) . . . . ?
C1 C2 C3 C28 133.6(4) . . . . ?
Ir1 C2 C3 C28 -145.3(3) . . . . ?
Li1B C2 C3 C28 71.4(13) . . . . ?
Li1A C2 C3 C28 72.2(10) . . . . ?
C26 C2 C3 C4 -133.5(4) . . . . ?
C1 C2 C3 C4 -0.3(6) . . . . ?
Ir1 C2 C3 C4 80.9(5) . . . . ?
Li1B C2 C3 C4 -62.4(13) . . . . ?
Li1A C2 C3 C4 -61.6(10) . . . . ?
C26 C2 C3 Ir2 145.6(3) . . . . ?
C1 C2 C3 Ir2 -81.2(5) . . . . ?
Ir1 C2 C3 Ir2 -0.1(4) . . . . ?
Li1B C2 C3 Ir2 -143.3(13) . . . . ?
Li1A C2 C3 Ir2 -142.5(10) . . . . ?
C26 C2 C3 Li1A -71.9(10) . . . . ?
C1 C2 C3 Li1A 61.4(10) . . . . ?
Ir1 C2 C3 Li1A 142.5(10) . . . . ?
C26 C2 C3 Li1B -71.1(13) . . . . ?
C1 C2 C3 Li1B 62.2(13) . . . . ?
Ir1 C2 C3 Li1B 143.3(13) . . . . ?
C28 C3 C4 C31 1.2(6) . . . . ?
C2 C3 C4 C31 130.5(5) . . . . ?
Ir2 C3 C4 C31 -119.7(4) . . . . ?
Li1A C3 C4 C31 65.3(18) . . . . ?
Li1B C3 C4 C31 75.4(17) . . . . ?
C28 C3 C4 C5 -122.6(5) . . . . ?
C2 C3 C4 C5 6.8(6) . . . . ?
Ir2 C3 C4 C5 116.5(4) . . . . ?
Li1A C3 C4 C5 -58.5(18) . . . . ?
Li1B C3 C4 C5 -48.4(17) . . . . ?
C28 C3 C4 Ir2 120.9(4) . . . . ?
C2 C3 C4 Ir2 -109.7(4) . . . . ?
Li1A C3 C4 Ir2 -175.0(18) . . . . ?
Li1B C3 C4 Ir2 -164.9(17) . . . . ?
C28 C3 C4 Li1A -64.1(18) . . . . ?
C2 C3 C4 Li1A 65.2(18) . . . . ?
Ir2 C3 C4 Li1A 175.0(18) . . . . ?
C28 C3 C4 Li1B -74.2(17) . . . . ?
C2 C3 C4 Li1B 55.1(17) . . . . ?
Ir2 C3 C4 Li1B 164.9(17) . . . . ?
C31 C4 C5 C6 -138.0(5) . . . . ?
C3 C4 C5 C6 -7.2(7) . . . . ?
Ir2 C4 C5 C6 74.3(5) . . . . ?
Li1A C4 C5 C6 -62.8(19) . . . . ?
Li1B C4 C5 C6 -52.8(15) . . . . ?
C31 C4 C5 C33 10.6(5) . . . . ?
C3 C4 C5 C33 141.4(4) . . . . ?
Ir2 C4 C5 C33 -137.1(4) . . . . ?
Li1A C4 C5 C33 85.7(19) . . . . ?
Li1B C4 C5 C33 95.7(14) . . . . ?
C31 C4 C5 Li1A -75.2(19) . . . . ?
C3 C4 C5 Li1A 55.7(19) . . . . ?
Ir2 C4 C5 Li1A 137.2(19) . . . . ?
C31 C4 C5 Li1B -85.2(15) . . . . ?
C3 C4 C5 Li1B 45.7(15) . . . . ?
Ir2 C4 C5 Li1B 127.2(15) . . . . ?
C33 C5 C6 C36 0.1(7) . . . . ?
C4 C5 C6 C36 145.7(5) . . . . ?
Li1A C5 C6 C36 89.0(10) . . . . ?
Li1B C5 C6 C36 89.9(13) . . . . ?
C33 C5 C6 C1 -144.9(5) . . . . ?
C4 C5 C6 C1 0.6(7) . . . . ?
Li1A C5 C6 C1 -56.0(10) . . . . ?
Li1B C5 C6 C1 -55.1(13) . . . . ?
C33 C5 C6 Li1B -89.8(13) . . . . ?
C4 C5 C6 Li1B 55.8(13) . . . . ?
C33 C5 C6 Li1A -88.9(10) . . . . ?
C4 C5 C6 Li1A 56.7(10) . . . . ?
C23 C1 C6 C5 137.8(5) . . . . ?
C2 C1 C6 C5 6.2(7) . . . . ?
Ir1 C1 C6 C5 -75.2(5) . . . . ?
Li1B C1 C6 C5 59(2) . . . . ?
Li1A C1 C6 C5 50.7(10) . . . . ?
C23 C1 C6 C36 -10.1(5) . . . . ?
C2 C1 C6 C36 -141.8(4) . . . . ?
Ir1 C1 C6 C36 136.8(4) . . . . ?
Li1B C1 C6 C36 -89(2) . . . . ?
Li1A C1 C6 C36 -97.3(10) . . . . ?
C23 C1 C6 Li1B 79(2) . . . . ?
C2 C1 C6 Li1B -53(2) . . . . ?
Ir1 C1 C6 Li1B -134(2) . . . . ?
C23 C1 C6 Li1A 87.2(10) . . . . ?
C2 C1 C6 Li1A -44.5(10) . . . . ?
Ir1 C1 C6 Li1A -125.8(10) . . . . ?
C15 C7 C8 C17 2.3(9) . . . . ?
Ir1 C7 C8 C17 -104.3(5) . . . . ?
C15 C7 C8 Ir1 106.6(5) . . . . ?
C16 C9 C10 C18 2.6(9) . . . . ?
Ir1 C9 C10 C18 104.9(5) . . . . ?
C16 C9 C10 Ir1 -102.3(5) . . . . ?
C19 C11 C12 C21 -0.9(8) . . . . ?
Ir2 C11 C12 C21 105.6(5) . . . . ?
C19 C11 C12 Ir2 -106.6(5) . . . . ?
C20 C13 C14 C22 -5.0(8) . . . . ?
Ir2 C13 C14 C22 -106.5(5) . . . . ?
C20 C13 C14 Ir2 101.5(5) . . . . ?
C8 C7 C15 C16 -95.3(6) . . . . ?
Ir1 C7 C15 C16 -13.7(6) . . . . ?
C10 C9 C16 C15 43.9(8) . . . . ?
Ir1 C9 C16 C15 -38.0(6) . . . . ?
C7 C15 C16 C9 34.0(7) . . . . ?
C7 C8 C17 C18 45.5(8) . . . . ?
Ir1 C8 C17 C18 -36.2(6) . . . . ?
C8 C17 C18 C10 32.3(7) . . . . ?
C9 C10 C18 C17 -94.9(7) . . . . ?
Ir1 C10 C18 C17 -13.7(6) . . . . ?
C12 C11 C19 C20 94.5(6) . . . . ?
Ir2 C11 C19 C20 12.7(6) . . . . ?
C14 C13 C20 C19 -43.8(7) . . . . ?
Ir2 C13 C20 C19 37.5(6) . . . . ?
C11 C19 C20 C13 -33.2(7) . . . . ?
C11 C12 C21 C22 -48.1(7) . . . . ?
Ir2 C12 C21 C22 34.0(6) . . . . ?
C13 C14 C22 C21 94.8(6) . . . . ?
Ir2 C14 C22 C21 12.3(6) . . . . ?
C12 C21 C22 C14 -29.6(7) . . . . ?
C6 C1 C23 C24 -136.5(5) . . . . ?
C2 C1 C23 C24 -5.4(7) . . . . ?
Ir1 C1 C23 C24 78.1(6) . . . . ?
Li1B C1 C23 C24 -65.0(13) . . . . ?
Li1A C1 C23 C24 -67.9(10) . . . . ?
C6 C1 C23 C37 9.9(5) . . . . ?
C2 C1 C23 C37 141.0(4) . . . . ?
Ir1 C1 C23 C37 -135.5(4) . . . . ?
Li1B C1 C23 C37 81.4(12) . . . . ?
Li1A C1 C23 C37 78.4(9) . . . . ?
C6 C1 C23 Li1B -71.5(12) . . . . ?
C2 C1 C23 Li1B 59.6(12) . . . . ?
Ir1 C1 C23 Li1B 143.0(12) . . . . ?
C37 C23 C24 C40 1.8(7) . . . . ?
C1 C23 C24 C40 145.2(5) . . . . ?
Li1B C23 C24 C40 91.7(13) . . . . ?
C37 C23 C24 C25 -136.6(5) . . . . ?
C1 C23 C24 C25 6.8(7) . . . . ?
Li1B C23 C24 C25 -46.7(13) . . . . ?
C23 C24 C25 C26 -0.4(7) . . . . ?
C40 C24 C25 C26 -143.7(5) . . . . ?
C23 C24 C25 C42 143.7(5) . . . . ?
C40 C24 C25 C42 0.4(5) . . . . ?
C23 C24 C25 Li1B 44.5(11) . . . . ?
C40 C24 C25 Li1B -98.9(11) . . . . ?
C42 C25 C26 C27 -1.8(7) . . . . ?
C24 C25 C26 C27 137.5(5) . . . . ?
Li1B C25 C26 C27 83.8(13) . . . . ?
C42 C25 C26 C2 -146.8(5) . . . . ?
C24 C25 C26 C2 -7.5(7) . . . . ?
Li1B C25 C26 C2 -61.2(13) . . . . ?
C42 C25 C26 Li1B -85.6(14) . . . . ?
C24 C25 C26 Li1B 53.7(14) . . . . ?
C42 C25 C26 Li1A -80.7(12) . . . . ?
C24 C25 C26 Li1A 58.6(12) . . . . ?
C1 C2 C26 C25 8.4(7) . . . . ?
C3 C2 C26 C25 143.7(5) . . . . ?
Ir1 C2 C26 C25 -75.2(6) . . . . ?
Li1B C2 C26 C25 74(2) . . . . ?
Li1A C2 C26 C25 84.9(14) . . . . ?
C1 C2 C26 C27 -139.2(4) . . . . ?
C3 C2 C26 C27 -3.9(5) . . . . ?
Ir1 C2 C26 C27 137.2(4) . . . . ?
Li1B C2 C26 C27 -74(2) . . . . ?
Li1A C2 C26 C27 -62.8(13) . . . . ?
C1 C2 C26 Li1B -65(2) . . . . ?
C3 C2 C26 Li1B 70(2) . . . . ?
Ir1 C2 C26 Li1B -149(2) . . . . ?
C1 C2 C26 Li1A -76.4(13) . . . . ?
C3 C2 C26 Li1A 58.9(13) . . . . ?
Ir1 C2 C26 Li1A -160.0(13) . . . . ?
C25 C26 C27 C44 2.3(7) . . . . ?
C2 C26 C27 C44 151.7(4) . . . . ?
Li1B C26 C27 C44 89.8(17) . . . . ?
Li1A C26 C27 C44 95.5(9) . . . . ?
C25 C26 C27 C28 -143.2(4) . . . . ?
C2 C26 C27 C28 6.1(5) . . . . ?
Li1B C26 C27 C28 -55.7(17) . . . . ?
Li1A C26 C27 C28 -50.1(8) . . . . ?
C25 C26 C27 Li1B -87.5(17) . . . . ?
C2 C26 C27 Li1B 61.8(17) . . . . ?
C25 C26 C27 Li1A -93.1(9) . . . . ?
C2 C26 C27 Li1A 56.2(8) . . . . ?
C44 C27 C28 C29 -2.7(7) . . . . ?
C26 C27 C28 C29 142.8(5) . . . . ?
Li1B C27 C28 C29 91.5(12) . . . . ?
Li1A C27 C28 C29 85.4(15) . . . . ?
C44 C27 C28 C3 -151.4(4) . . . . ?
C26 C27 C28 C3 -5.9(5) . . . . ?
Li1B C27 C28 C3 -57.2(12) . . . . ?
Li1A C27 C28 C3 -63.3(15) . . . . ?
C44 C27 C28 Li1A -88.1(15) . . . . ?
C26 C27 C28 Li1A 57.4(15) . . . . ?
C44 C27 C28 Li1B -94.2(12) . . . . ?
C26 C27 C28 Li1B 51.3(12) . . . . ?
C4 C3 C28 C29 -7.7(7) . . . . ?
C2 C3 C28 C29 -143.6(5) . . . . ?
Ir2 C3 C28 C29 75.3(6) . . . . ?
Li1A C3 C28 C29 -69.5(19) . . . . ?
Li1B C3 C28 C29 -82.2(19) . . . . ?
C4 C3 C28 C27 139.3(4) . . . . ?
C2 C3 C28 C27 3.4(5) . . . . ?
Ir2 C3 C28 C27 -137.7(4) . . . . ?
Li1A C3 C28 C27 77.5(19) . . . . ?
Li1B C3 C28 C27 64.8(19) . . . . ?
C4 C3 C28 Li1A 61.8(19) . . . . ?
C2 C3 C28 Li1A -74.2(19) . . . . ?
Ir2 C3 C28 Li1A 144.8(19) . . . . ?
C4 C3 C28 Li1B 74.5(19) . . . . ?
C2 C3 C28 Li1B -61.4(19) . . . . ?
Ir2 C3 C28 Li1B 157.5(19) . . . . ?
C27 C28 C29 C46 1.8(7) . . . . ?
C3 C28 C29 C46 146.1(5) . . . . ?
Li1A C28 C29 C46 87.1(11) . . . . ?
Li1B C28 C29 C46 81.3(15) . . . . ?
C27 C28 C29 C30 -136.8(5) . . . . ?
C3 C28 C29 C30 7.5(7) . . . . ?
Li1A C28 C29 C30 -51.5(11) . . . . ?
Li1B C28 C29 C30 -57.3(15) . . . . ?
C27 C28 C29 Li1A -85.3(11) . . . . ?
C3 C28 C29 Li1A 59.0(11) . . . . ?
C28 C29 C30 C31 -0.4(7) . . . . ?
C46 C29 C30 C31 -143.9(5) . . . . ?
Li1A C29 C30 C31 -45.4(10) . . . . ?
C28 C29 C30 C48 143.7(5) . . . . ?
C46 C29 C30 C48 0.1(5) . . . . ?
Li1A C29 C30 C48 98.7(10) . . . . ?
C28 C29 C30 Li1A 45.0(10) . . . . ?
C46 C29 C30 Li1A -98.6(10) . . . . ?
C48 C30 C31 C32 -1.8(7) . . . . ?
C29 C30 C31 C32 137.5(5) . . . . ?
Li1A C30 C31 C32 88.9(11) . . . . ?
C48 C30 C31 C4 -145.5(5) . . . . ?
C29 C30 C31 C4 -6.2(7) . . . . ?
Li1A C30 C31 C4 -54.8(11) . . . . ?
C48 C30 C31 Li1A -90.7(11) . . . . ?
C29 C30 C31 Li1A 48.6(11) . . . . ?
C5 C4 C31 C30 135.7(5) . . . . ?
C3 C4 C31 C30 5.6(7) . . . . ?
Ir2 C4 C31 C30 -78.0(6) . . . . ?
Li1A C4 C31 C30 64.9(10) . . . . ?
Li1B C4 C31 C30 66.2(12) . . . . ?
C5 C4 C31 C32 -10.6(5) . . . . ?
C3 C4 C31 C32 -140.7(4) . . . . ?
Ir2 C4 C31 C32 135.7(4) . . . . ?
Li1A C4 C31 C32 -81.4(9) . . . . ?
Li1B C4 C31 C32 -80.1(12) . . . . ?
C5 C4 C31 Li1A 70.7(9) . . . . ?
C3 C4 C31 Li1A -59.3(9) . . . . ?
Ir2 C4 C31 Li1A -142.9(10) . . . . ?
C30 C31 C32 C50 2.0(7) . . . . ?
C4 C31 C32 C50 150.1(5) . . . . ?
Li1A C31 C32 C50 87.3(13) . . . . ?
C30 C31 C32 C33 -141.1(5) . . . . ?
C4 C31 C32 C33 7.0(5) . . . . ?
Li1A C31 C32 C33 -55.8(13) . . . . ?
C6 C5 C33 C34 -1.5(7) . . . . ?
C4 C5 C33 C34 -151.4(5) . . . . ?
Li1A C5 C33 C34 -83.4(14) . . . . ?
Li1B C5 C33 C34 -73(2) . . . . ?
C6 C5 C33 C32 143.1(4) . . . . ?
C4 C5 C33 C32 -6.8(5) . . . . ?
Li1A C5 C33 C32 61.2(14) . . . . ?
Li1B C5 C33 C32 72(2) . . . . ?
C50 C32 C33 C34 1.2(7) . . . . ?
C31 C32 C33 C34 144.7(5) . . . . ?
C50 C32 C33 C5 -143.6(5) . . . . ?
C31 C32 C33 C5 0.0(5) . . . . ?
C5 C33 C34 C35 1.3(7) . . . . ?
C32 C33 C34 C35 -139.2(5) . . . . ?
C5 C33 C34 C52 139.5(5) . . . . ?
C32 C33 C34 C52 -1.0(7) . . . . ?
C33 C34 C35 C36 0.5(7) . . . . ?
C52 C34 C35 C36 -141.9(5) . . . . ?
C33 C34 C35 C54 142.3(5) . . . . ?
C52 C34 C35 C54 0.0(6) . . . . ?
C34 C35 C36 C6 -1.9(7) . . . . ?
C54 C35 C36 C6 -139.5(5) . . . . ?
C34 C35 C36 C37 138.3(5) . . . . ?
C54 C35 C36 C37 0.7(7) . . . . ?
C5 C6 C36 C35 1.7(7) . . . . ?
C1 C6 C36 C35 151.1(5) . . . . ?
Li1B C6 C36 C35 81.0(19) . . . . ?
Li1A C6 C36 C35 69.9(16) . . . . ?
C5 C6 C36 C37 -142.6(5) . . . . ?
C1 C6 C36 C37 6.8(5) . . . . ?
Li1B C6 C36 C37 -63.3(19) . . . . ?
Li1A C6 C36 C37 -74.4(16) . . . . ?
C35 C36 C37 C38 -0.6(7) . . . . ?
C6 C36 C37 C38 144.3(5) . . . . ?
C35 C36 C37 C23 -145.2(5) . . . . ?
C6 C36 C37 C23 -0.3(6) . . . . ?
C24 C23 C37 C38 -3.0(7) . . . . ?
C1 C23 C37 C38 -150.8(5) . . . . ?
Li1B C23 C37 C38 -89.7(15) . . . . ?
C24 C23 C37 C36 141.5(5) . . . . ?
C1 C23 C37 C36 -6.3(6) . . . . ?
Li1B C23 C37 C36 54.8(14) . . . . ?
C36 C37 C38 C39 -138.4(5) . . . . ?
C23 C37 C38 C39 1.9(7) . . . . ?
C36 C37 C38 C55 0.1(7) . . . . ?
C23 C37 C38 C55 140.3(5) . . . . ?
C37 C38 C39 C40 0.6(7) . . . . ?
C55 C38 C39 C40 -142.0(5) . . . . ?
C37 C38 C39 C57 141.9(5) . . . . ?
C55 C38 C39 C57 -0.6(6) . . . . ?
C38 C39 C40 C41 138.1(5) . . . . ?
C57 C39 C40 C41 1.2(7) . . . . ?
C38 C39 C40 C24 -1.8(7) . . . . ?
C57 C39 C40 C24 -138.6(5) . . . . ?
C23 C24 C40 C39 0.6(7) . . . . ?
C25 C24 C40 C39 143.5(5) . . . . ?
C23 C24 C40 C41 -143.6(5) . . . . ?
C25 C24 C40 C41 -0.7(6) . . . . ?
C39 C40 C41 C59 -1.1(7) . . . . ?
C24 C40 C41 C59 142.9(5) . . . . ?
C39 C40 C41 C42 -143.2(5) . . . . ?
C24 C40 C41 C42 0.8(6) . . . . ?
C26 C25 C42 C43 0.2(7) . . . . ?
C24 C25 C42 C43 -143.4(5) . . . . ?
Li1B C25 C42 C43 -60.9(17) . . . . ?
C26 C25 C42 C41 143.6(5) . . . . ?
C24 C25 C42 C41 0.1(5) . . . . ?
Li1B C25 C42 C41 82.5(17) . . . . ?
C59 C41 C42 C43 0.8(7) . . . . ?
C40 C41 C42 C43 143.0(5) . . . . ?
C59 C41 C42 C25 -142.6(5) . . . . ?
C40 C41 C42 C25 -0.5(6) . . . . ?
C25 C42 C43 C44 1.0(7) . . . . ?
C41 C42 C43 C44 -138.1(5) . . . . ?
C25 C42 C43 C61 138.3(5) . . . . ?
C41 C42 C43 C61 -0.8(7) . . . . ?
C26 C27 C44 C43 -1.2(7) . . . . ?
C28 C27 C44 C43 140.1(5) . . . . ?
Li1B C27 C44 C43 65(2) . . . . ?
Li1A C27 C44 C43 76.8(16) . . . . ?
C26 C27 C44 C45 -139.4(5) . . . . ?
C28 C27 C44 C45 1.9(7) . . . . ?
Li1B C27 C44 C45 -73(2) . . . . ?
Li1A C27 C44 C45 -61.5(16) . . . . ?
C42 C43 C44 C27 -0.4(7) . . . . ?
C61 C43 C44 C27 -142.2(5) . . . . ?
C42 C43 C44 C45 142.0(5) . . . . ?
C61 C43 C44 C45 0.2(6) . . . . ?
C27 C44 C45 C46 -0.1(7) . . . . ?
C43 C44 C45 C46 -142.7(5) . . . . ?
C27 C44 C45 C62 142.5(5) . . . . ?
C43 C44 C45 C62 -0.1(6) . . . . ?
C62 C45 C46 C29 -138.7(5) . . . . ?
C44 C45 C46 C29 -0.8(7) . . . . ?
C62 C45 C46 C47 0.8(7) . . . . ?
C44 C45 C46 C47 138.7(5) . . . . ?
C28 C29 C46 C45 -0.1(7) . . . . ?
C30 C29 C46 C45 143.1(5) . . . . ?
Li1A C29 C46 C45 63.7(15) . . . . ?
C28 C29 C46 C47 -143.7(5) . . . . ?
C30 C29 C46 C47 -0.5(5) . . . . ?
Li1A C29 C46 C47 -79.9(15) . . . . ?
C45 C46 C47 C64 -1.1(7) . . . . ?
C29 C46 C47 C64 142.7(5) . . . . ?
C45 C46 C47 C48 -143.1(5) . . . . ?
C29 C46 C47 C48 0.8(6) . . . . ?
C31 C30 C48 C49 0.3(7) . . . . ?
C29 C30 C48 C49 -143.0(5) . . . . ?
Li1A C30 C48 C49 -67.8(10) . . . . ?
C31 C30 C48 C47 143.6(5) . . . . ?
C29 C30 C48 C47 0.3(6) . . . . ?
Li1A C30 C48 C47 75.6(9) . . . . ?
C64 C47 C48 C49 0.9(7) . . . . ?
C46 C47 C48 C49 142.7(5) . . . . ?
C64 C47 C48 C30 -142.5(5) . . . . ?
C46 C47 C48 C30 -0.7(6) . . . . ?
C30 C48 C49 C50 1.1(7) . . . . ?
C47 C48 C49 C50 -137.9(5) . . . . ?
C30 C48 C49 C66 138.4(5) . . . . ?
C47 C48 C49 C66 -0.6(7) . . . . ?
C33 C32 C50 C49 138.1(5) . . . . ?
C31 C32 C50 C49 -0.6(7) . . . . ?
C33 C32 C50 C51 -0.9(7) . . . . ?
C31 C32 C50 C51 -139.6(5) . . . . ?
C48 C49 C50 C32 -1.0(7) . . . . ?
C66 C49 C50 C32 -142.9(5) . . . . ?
C48 C49 C50 C51 142.1(5) . . . . ?
C66 C49 C50 C51 0.2(6) . . . . ?
C32 C50 C51 C52 0.4(7) . . . . ?
C49 C50 C51 C52 -142.8(5) . . . . ?
C32 C50 C51 C67 142.8(5) . . . . ?
C49 C50 C51 C67 -0.4(6) . . . . ?
C50 C51 C52 C34 -0.2(7) . . . . ?
C67 C51 C52 C34 -137.7(5) . . . . ?
C50 C51 C52 C53 138.3(5) . . . . ?
C67 C51 C52 C53 0.8(7) . . . . ?
C33 C34 C52 C51 0.5(7) . . . . ?
C35 C34 C52 C51 143.1(5) . . . . ?
C33 C34 C52 C53 -142.5(5) . . . . ?
C35 C34 C52 C53 0.1(6) . . . . ?
C51 C52 C53 C69 -0.6(7) . . . . ?
C34 C52 C53 C69 142.6(5) . . . . ?
C51 C52 C53 C54 -143.4(5) . . . . ?
C34 C52 C53 C54 -0.2(6) . . . . ?
C69 C53 C54 C55 -0.7(8) . . . . ?
C52 C53 C54 C55 142.0(5) . . . . ?
C69 C53 C54 C35 -142.5(5) . . . . ?
C52 C53 C54 C35 0.2(6) . . . . ?
C36 C35 C54 C55 -0.3(8) . . . . ?
C34 C35 C54 C55 -141.9(5) . . . . ?
C36 C35 C54 C53 141.5(5) . . . . ?
C34 C35 C54 C53 -0.1(6) . . . . ?
C53 C54 C55 C38 -137.2(5) . . . . ?
C35 C54 C55 C38 -0.3(8) . . . . ?
C53 C54 C55 C56 1.0(7) . . . . ?
C35 C54 C55 C56 138.0(5) . . . . ?
C37 C38 C55 C54 0.4(8) . . . . ?
C39 C38 C55 C54 143.1(5) . . . . ?
C37 C38 C55 C56 -142.3(5) . . . . ?
C39 C38 C55 C56 0.4(6) . . . . ?
C54 C55 C56 C70 -0.8(8) . . . . ?
C38 C55 C56 C70 142.1(5) . . . . ?
C54 C55 C56 C57 -142.9(5) . . . . ?
C38 C55 C56 C57 0.0(6) . . . . ?
C70 C56 C57 C58 -0.5(7) . . . . ?
C55 C56 C57 C58 141.9(5) . . . . ?
C70 C56 C57 C39 -142.8(5) . . . . ?
C55 C56 C57 C39 -0.4(6) . . . . ?
C40 C39 C57 C58 -0.6(7) . . . . ?
C38 C39 C57 C58 -141.9(5) . . . . ?
C40 C39 C57 C56 141.9(5) . . . . ?
C38 C39 C57 C56 0.6(6) . . . . ?
C56 C57 C58 C59 -138.1(5) . . . . ?
C39 C57 C58 C59 -0.2(7) . . . . ?
C56 C57 C58 C72 0.4(7) . . . . ?
C39 C57 C58 C72 138.3(5) . . . . ?
C40 C41 C59 C58 0.2(7) . . . . ?
C42 C41 C59 C58 138.0(5) . . . . ?
C40 C41 C59 C60 -138.0(5) . . . . ?
C42 C41 C59 C60 -0.3(7) . . . . ?
C57 C58 C59 C41 0.4(7) . . . . ?
C72 C58 C59 C41 -142.4(5) . . . . ?
C57 C58 C59 C60 143.1(5) . . . . ?
C72 C58 C59 C60 0.3(5) . . . . ?
C41 C59 C60 C61 -0.3(7) . . . . ?
C58 C59 C60 C61 -143.1(5) . . . . ?
C41 C59 C60 C73 142.3(5) . . . . ?
C58 C59 C60 C73 -0.5(5) . . . . ?
C59 C60 C61 C62 137.7(5) . . . . ?
C73 C60 C61 C62 -0.3(7) . . . . ?
C59 C60 C61 C43 0.2(7) . . . . ?
C73 C60 C61 C43 -137.8(5) . . . . ?
C42 C43 C61 C60 0.3(7) . . . . ?
C44 C43 C61 C60 141.9(5) . . . . ?
C42 C43 C61 C62 -141.9(5) . . . . ?
C44 C43 C61 C62 -0.3(6) . . . . ?
C46 C45 C62 C63 -0.1(8) . . . . ?
C44 C45 C62 C63 -142.2(5) . . . . ?
C46 C45 C62 C61 142.1(5) . . . . ?
C44 C45 C62 C61 -0.1(6) . . . . ?
C60 C61 C62 C63 0.3(7) . . . . ?
C43 C61 C62 C63 142.3(5) . . . . ?
C60 C61 C62 C45 -141.8(5) . . . . ?
C43 C61 C62 C45 0.2(6) . . . . ?
C45 C62 C63 C64 -0.2(8) . . . . ?
C61 C62 C63 C64 -138.0(5) . . . . ?
C45 C62 C63 C74 137.7(5) . . . . ?
C61 C62 C63 C74 -0.1(7) . . . . ?
C48 C47 C64 C65 -0.8(7) . . . . ?
C46 C47 C64 C65 -138.2(5) . . . . ?
C48 C47 C64 C63 138.3(5) . . . . ?
C46 C47 C64 C63 0.8(8) . . . . ?
C62 C63 C64 C47 -0.2(8) . . . . ?
C74 C63 C64 C47 -142.7(5) . . . . ?
C62 C63 C64 C65 143.1(5) . . . . ?
C74 C63 C64 C65 0.5(6) . . . . ?
C47 C64 C65 C66 0.4(8) . . . . ?
C63 C64 C65 C66 -142.8(5) . . . . ?
C47 C64 C65 C75 143.0(5) . . . . ?
C63 C64 C65 C75 -0.2(6) . . . . ?
C64 C65 C66 C67 137.1(5) . . . . ?
C75 C65 C66 C67 -0.9(7) . . . . ?
C64 C65 C66 C49 -0.1(8) . . . . ?
C75 C65 C66 C49 -138.1(5) . . . . ?
C48 C49 C66 C65 0.2(7) . . . . ?
C50 C49 C66 C65 141.8(5) . . . . ?
C48 C49 C66 C67 -141.5(5) . . . . ?
C50 C49 C66 C67 0.2(6) . . . . ?
C65 C66 C67 C68 1.2(8) . . . . ?
C49 C66 C67 C68 142.8(5) . . . . ?
C65 C66 C67 C51 -142.0(5) . . . . ?
C49 C66 C67 C51 -0.4(6) . . . . ?
C52 C51 C67 C68 -0.8(7) . . . . ?
C50 C51 C67 C68 -143.1(5) . . . . ?
C52 C51 C67 C66 142.8(5) . . . . ?
C50 C51 C67 C66 0.5(6) . . . . ?
C66 C67 C68 C76 -0.8(7) . . . . ?
C51 C67 C68 C76 138.3(5) . . . . ?
C66 C67 C68 C69 -138.4(5) . . . . ?
C51 C67 C68 C69 0.7(7) . . . . ?
C54 C53 C69 C70 0.1(8) . . . . ?
C52 C53 C69 C70 -138.2(5) . . . . ?
C54 C53 C69 C68 138.8(5) . . . . ?
C52 C53 C69 C68 0.5(7) . . . . ?
C67 C68 C69 C53 -0.6(7) . . . . ?
C76 C68 C69 C53 -142.6(5) . . . . ?
C67 C68 C69 C70 142.4(5) . . . . ?
C76 C68 C69 C70 0.3(6) . . . . ?
C55 C56 C70 C71 -137.4(5) . . . . ?
C57 C56 C70 C71 0.4(7) . . . . ?
C55 C56 C70 C69 0.2(8) . . . . ?
C57 C56 C70 C69 138.0(5) . . . . ?
C53 C69 C70 C56 0.1(8) . . . . ?
C68 C69 C70 C56 -142.8(5) . . . . ?
C53 C69 C70 C71 142.4(5) . . . . ?
C68 C69 C70 C71 -0.5(6) . . . . ?
C56 C70 C71 C72 -0.2(7) . . . . ?
C69 C70 C71 C72 -142.3(5) . . . . ?
C56 C70 C71 C76 142.5(5) . . . . ?
C69 C70 C71 C76 0.5(6) . . . . ?
C70 C71 C72 C73 138.1(5) . . . . ?
C76 C71 C72 C73 -0.4(7) . . . . ?
C70 C71 C72 C58 0.2(7) . . . . ?
C76 C71 C72 C58 -138.4(5) . . . . ?
C57 C58 C72 C71 -0.3(7) . . . . ?
C59 C58 C72 C71 142.6(5) . . . . ?
C57 C58 C72 C73 -142.8(5) . . . . ?
C59 C58 C72 C73 0.0(6) . . . . ?
C71 C72 C73 C74 0.3(7) . . . . ?
C58 C72 C73 C74 142.7(5) . . . . ?
C71 C72 C73 C60 -142.7(5) . . . . ?
C58 C72 C73 C60 -0.3(6) . . . . ?
C61 C60 C73 C74 0.2(7) . . . . ?
C59 C60 C73 C74 -142.5(5) . . . . ?
C61 C60 C73 C72 143.2(5) . . . . ?
C59 C60 C73 C72 0.5(5) . . . . ?
C72 C73 C74 C75 0.0(7) . . . . ?
C60 C73 C74 C75 138.7(5) . . . . ?
C72 C73 C74 C63 -138.7(5) . . . . ?
C60 C73 C74 C63 0.0(7) . . . . ?
C62 C63 C74 C73 0.0(7) . . . . ?
C64 C63 C74 C73 142.6(5) . . . . ?
C62 C63 C74 C75 -143.2(5) . . . . ?
C64 C63 C74 C75 -0.6(6) . . . . ?
C73 C74 C75 C76 -0.1(7) . . . . ?
C63 C74 C75 C76 142.9(5) . . . . ?
C73 C74 C75 C65 -142.6(5) . . . . ?
C63 C74 C75 C65 0.5(6) . . . . ?
C66 C65 C75 C76 0.2(7) . . . . ?
C64 C65 C75 C76 -142.6(5) . . . . ?
C66 C65 C75 C74 142.7(5) . . . . ?
C64 C65 C75 C74 -0.1(6) . . . . ?
C74 C75 C76 C68 -138.0(5) . . . . ?
C65 C75 C76 C68 0.3(7) . . . . ?
C74 C75 C76 C71 0.0(7) . . . . ?
C65 C75 C76 C71 138.2(5) . . . . ?
C67 C68 C76 C75 0.1(7) . . . . ?
C69 C68 C76 C75 142.3(5) . . . . ?
C67 C68 C76 C71 -142.3(5) . . . . ?
C69 C68 C76 C71 0.0(6) . . . . ?
C72 C71 C76 C75 0.3(7) . . . . ?
C70 C71 C76 C75 -142.7(5) . . . . ?
C72 C71 C76 C68 142.7(5) . . . . ?
C70 C71 C76 C68 -0.3(6) . . . . ?
S2A N1A S1A O2A 28(2) . . . . ?
S2A N1A S1A O1A -178(2) . . . . ?
S2A N1A S1A C77A -74.1(12) . . . . ?
S2B N1B S1B O2B 28.9(17) . . . . ?
S2B N1B S1B O1B 153.6(12) . . . . ?
S2B N1B S1B C77B -100.5(11) . . . . ?
S1A N1A S2A O4A 130.9(16) . . . . ?
S1A N1A S2A O3A -4.9(16) . . . . ?
S1A N1A S2A C78A -110.8(12) . . . . ?
S1B N1B S2B O3B 15(2) . . . . ?
S1B N1B S2B O4B 162.8(13) . . . . ?
S1B N1B S2B C78B -95.7(12) . . . . ?
O2A S1A C77A F1A -18.6(13) . . . . ?
O1A S1A C77A F1A -150.7(12) . . . . ?
N1A S1A C77A F1A 95.4(9) . . . . ?
O2A S1A C77A F2A -143.8(13) . . . . ?
O1A S1A C77A F2A 84.1(13) . . . . ?
N1A S1A C77A F2A -29.8(10) . . . . ?
O2A S1A C77A F3A 100.0(13) . . . . ?
O1A S1A C77A F3A -32.1(12) . . . . ?
N1A S1A C77A F3A -146.0(8) . . . . ?
O2B S1B C77B F3B -174.8(11) . . . . ?
O1B S1B C77B F3B 55.5(12) . . . . ?
N1B S1B C77B F3B -49.3(11) . . . . ?
O2B S1B C77B F1B 62.3(12) . . . . ?
O1B S1B C77B F1B -67.4(11) . . . . ?
N1B S1B C77B F1B -172.1(9) . . . . ?
O2B S1B C77B F2B -52.0(12) . . . . ?
O1B S1B C77B F2B 178.3(10) . . . . ?
N1B S1B C77B F2B 73.6(10) . . . . ?
O4A S2A C78A F4A -70.1(16) . . . . ?
O3A S2A C78A F4A 46.5(15) . . . . ?
N1A S2A C78A F4A 157.4(12) . . . . ?
O4A S2A C78A F5A 55.1(16) . . . . ?
O3A S2A C78A F5A 171.8(14) . . . . ?
N1A S2A C78A F5A -77.3(12) . . . . ?
O4A S2A C78A F6A 170.1(15) . . . . ?
O3A S2A C78A F6A -73.2(14) . . . . ?
N1A S2A C78A F6A 37.7(12) . . . . ?
O3B S2B C78B F4B -76.9(12) . . . . ?
O4B S2B C78B F4B 168.7(11) . . . . ?
N1B S2B C78B F4B 60.3(11) . . . . ?
O3B S2B C78B F5B 46.8(12) . . . . ?
O4B S2B C78B F5B -67.5(11) . . . . ?
N1B S2B C78B F5B -176.0(10) . . . . ?
O3B S2B C78B F6B 165.5(11) . . . . ?
O4B S2B C78B F6B 51.2(11) . . . . ?
N1B S2B C78B F6B -57.3(10) . . . . ?
Cl3A C79A C80A Cl6A 70.7(10) . . . . ?
Cl4A C79A C80A Cl6A -57.4(10) . . . . ?
Cl3A C79A C80A Cl5A -172.1(6) . . . . ?
Cl4A C79A C80A Cl5A 59.8(11) . . . . ?
Cl4B C79B C80B Cl5B 173.4(8) . . . . ?
Cl3B C79B C80B Cl5B -81.1(15) . . . . ?
Cl4B C79B C80B Cl6B -71.5(16) . . . . ?
Cl3B C79B C80B Cl6B 34.0(14) . . . . ?
